data_1561534
loop_
_publ_author_name
'Wang, Yi'
'Darone, Gregory M.'
'Bobev, Svilen'

_publ_section_title
;
 The new Zintl phases Eu21Cd4Sb18 and Eu21Mn4Sb18
;
_journal_name_full 'Journal of Solid State Chemistry'
_journal_page_first 303
_journal_page_last 310
_journal_paper_doi 10.1016/j.jssc.2016.03.044
_journal_volume 238
_journal_year 2016
_chemical_formula_sum 'Cd4 Eu21 Sb18'
_chemical_formula_weight 5832.26
_space_group_IT_number 12
_space_group_name_Hall '-C 2y'
_space_group_name_H-M_alt 'C 1 2/m 1'
_symmetry_cell_setting monoclinic
_symmetry_space_group_name_H-M 'C 1 2/m 1'
_atom_sites_solution_hydrogens .
_atom_sites_solution_primary direct
_atom_sites_solution_secondary difmap
_audit_creation_method SHELXL-97
_cell_angle_alpha 90.00
_cell_angle_beta 91.942(4)
_cell_angle_gamma 90.00
_cell_formula_units_Z 4
_cell_length_a 18.068(4)
_cell_length_b 17.228(4)
_cell_length_c 17.651(4)
_cell_measurement_reflns_used 941
_cell_measurement_temperature 200(2)
_cell_measurement_theta_max 27.47
_cell_measurement_theta_min 4.73
_cell_volume 5491(2)
_computing_cell_refinement 'Bruker SMART'
_computing_data_collection 'Bruker SMART'
_computing_data_reduction 'Bruker SAINT'
_computing_molecular_graphics 'Bruker SHELXTL'
_computing_publication_material 'Bruker SHELXTL'
_computing_structure_refinement 'SHELXL-97 (Sheldrick, 1997)'
_computing_structure_solution 'SHELXS-97 (Sheldrick, 1990)'
_diffrn_ambient_temperature 200(2)
_diffrn_measured_fraction_theta_full 0.999
_diffrn_measured_fraction_theta_max 0.999
_diffrn_measurement_device_type 'CCD area detector'
_diffrn_measurement_method 'phi and omega scans'
_diffrn_radiation_monochromator graphite
_diffrn_radiation_source 'fine-focus sealed tube'
_diffrn_radiation_type MoK\a
_diffrn_radiation_wavelength 0.71073
_diffrn_reflns_av_R_equivalents 0.0617
_diffrn_reflns_av_sigmaI/netI 0.0435
_diffrn_reflns_limit_h_max 23
_diffrn_reflns_limit_h_min -23
_diffrn_reflns_limit_k_max 22
_diffrn_reflns_limit_k_min -22
_diffrn_reflns_limit_l_max 23
_diffrn_reflns_limit_l_min -23
_diffrn_reflns_number 37513
_diffrn_reflns_theta_full 28.08
_diffrn_reflns_theta_max 28.08
_diffrn_reflns_theta_min 1.15
_exptl_absorpt_coefficient_mu 33.747
_exptl_absorpt_correction_T_max 0.3120
_exptl_absorpt_correction_T_min 0.2010
_exptl_absorpt_correction_type multi-scan
_exptl_absorpt_process_details 'SADABS (Sheldrick, 2008)'
_exptl_crystal_colour black
_exptl_crystal_density_diffrn 7.055
_exptl_crystal_density_meas .
_exptl_crystal_density_method 'not measured'
_exptl_crystal_description irregular
_exptl_crystal_F_000 9732
_exptl_crystal_size_max 0.07
_exptl_crystal_size_mid 0.06
_exptl_crystal_size_min 0.05
_refine_diff_density_max 2.315
_refine_diff_density_min -1.625
_refine_diff_density_rms 0.371
_refine_ls_extinction_coef 0.0000198(11)
_refine_ls_extinction_expression Fc^*^=kFc[1+0.001xFc^2^\l^3^/sin(2\q)]^-1/4^
_refine_ls_extinction_method SHELXL
_refine_ls_goodness_of_fit_ref 0.991
_refine_ls_hydrogen_treatment .
_refine_ls_matrix_type full
_refine_ls_number_parameters 216
_refine_ls_number_reflns 6891
_refine_ls_number_restraints 0
_refine_ls_restrained_S_all 0.991
_refine_ls_R_factor_all 0.0390
_refine_ls_R_factor_gt 0.0281
_refine_ls_shift/su_max 0.001
_refine_ls_shift/su_mean 0.000
_refine_ls_structure_factor_coef Fsqd
_refine_ls_weighting_details 'calc w=1/[\s^2^(Fo^2^)+(0.0152P)^2^+0.0000P] where P=(Fo^2^+2Fc^2^)/3'
_refine_ls_weighting_scheme calc
_refine_ls_wR_factor_gt 0.0500
_refine_ls_wR_factor_ref 0.0529
_reflns_number_gt 5749
_reflns_number_total 6891
_reflns_threshold_expression >2sigma(I)
_cod_data_source_file JSSC-2016-238-303.cif
_cod_data_source_block Eu21Cd4Sb18
_cod_depositor_comments
;
The following automatic conversions were performed:

data item '_symmetry_cell_setting' value 'Monoclinic' was changed to
'monoclinic' in accordance with the built-in table derived from the
CIF Core dictionary named 'cif_core.dic' version 2.4.5 last updated
on 2014-11-21.

Automatic conversion script
Id: cif_fix_values 8369 2020-08-20 11:38:08Z andrius 
;
_cod_original_sg_symbol_H-M C2/m
_cod_database_code 1561534

loop_
_symmetry_equiv_pos_as_xyz
'x, y, z'
'-x, y, -z'
'x+1/2, y+1/2, z'
'-x+1/2, y+1/2, -z'
'-x, -y, -z'
'x, -y, z'
'-x+1/2, -y+1/2, -z'
'x+1/2, -y+1/2, z'

loop_
_atom_site_label
_atom_site_type_symbol
_atom_site_fract_x
_atom_site_fract_y
_atom_site_fract_z
_atom_site_U_iso_or_equiv
_atom_site_adp_type
_atom_site_occupancy
_atom_site_symmetry_multiplicity
_atom_site_calc_flag
_atom_site_refinement_flags
_atom_site_disorder_assembly
_atom_site_disorder_group
Eu1 Eu 0.08489(2) 0.15465(3) 0.35001(3) 0.01396(10) Uani 1 1 d . . .
Eu2 Eu 0.08761(2) 0.16218(3) 0.14645(2) 0.01336(10) Uani 1 1 d . . .
Eu3 Eu 0.11314(3) 0.12106(3) 0.57612(3) 0.01561(10) Uani 1 1 d . . .
Eu4 Eu 0.11934(3) 0.37095(3) 0.05677(3) 0.01650(10) Uani 1 1 d . . .
Eu5 Eu 0.15609(2) 0.33778(3) 0.43520(3) 0.01385(10) Uani 1 1 d . . .
Eu6 Eu 0.25325(2) 0.32544(3) 0.24305(3) 0.01462(10) Uani 1 1 d . . .
Eu7 Eu 0.36671(3) 0.37010(3) 0.06080(3) 0.01640(10) Uani 1 1 d . . .
Eu8 Eu 0.42847(2) 0.16932(3) 0.15677(3) 0.01403(10) Uani 1 1 d . . .
Eu9 Eu 0.44548(2) 0.12615(3) 0.38005(2) 0.01390(10) Uani 1 1 d . . .
Eu10 Eu 0.25437(4) 0.0000 0.41931(4) 0.01543(14) Uani 1 2 d S . .
Eu11 Eu 0.26392(4) 0.0000 0.09131(4) 0.01516(14) Uani 1 2 d S . .
Eu12 Eu 0.59141(4) 0.0000 0.25391(4) 0.01696(14) Uani 1 2 d S . .
Cd1 Cd 0.26634(4) 0.12162(4) 0.24750(4) 0.01494(14) Uani 1 1 d . . .
Cd2 Cd 0.00027(5) 0.0000 0.79066(6) 0.0199(2) Uani 1 2 d S . .
Cd3 Cd 0.15712(5) 0.0000 0.75303(5) 0.0159(2) Uani 1 2 d S . .
Sb1 Sb 0.07939(3) 0.31781(3) 0.25578(3) 0.01254(12) Uani 1 1 d . . .
Sb2 Sb 0.25699(3) 0.19951(3) 0.09481(3) 0.01327(13) Uani 1 1 d . . .
Sb3 Sb 0.26897(3) 0.19696(3) 0.39224(3) 0.01391(13) Uani 1 1 d . . .
Sb4 Sb 0.43006(3) 0.35405(3) 0.24221(3) 0.01327(13) Uani 1 1 d . . .
Sb5 Sb 0.04656(5) 0.0000 0.43739(5) 0.01459(18) Uani 1 2 d S . .
Sb6 Sb 0.05757(5) 0.0000 0.05683(5) 0.01577(18) Uani 1 2 d S . .
Sb7 Sb 0.15350(4) 0.0000 0.25239(5) 0.01347(17) Uani 1 2 d S . .
Sb8 Sb 0.25148(4) 0.0000 0.62415(5) 0.01345(17) Uani 1 2 d S . .
Sb9 Sb 0.38173(4) 0.0000 0.25587(5) 0.01300(17) Uani 1 2 d S . .
Sb10 Sb 0.42885(5) 0.0000 0.53410(5) 0.01300(17) Uani 1 2 d S . .
Sb11 Sb 0.46513(5) 0.0000 0.07319(5) 0.01395(18) Uani 1 2 d S . .
Sb12 Sb 0.73921(4) 0.0000 0.11740(5) 0.01333(17) Uani 1 2 d S . .
Sb13 Sb 0.0000 0.24485(5) 0.5000 0.01246(17) Uani 1 2 d S . .
Sb14 Sb 0.0000 0.24366(5) 0.0000 0.01210(17) Uani 1 2 d S . .

loop_
_atom_site_aniso_label
_atom_site_aniso_U_11
_atom_site_aniso_U_22
_atom_site_aniso_U_33
_atom_site_aniso_U_23
_atom_site_aniso_U_13
_atom_site_aniso_U_12
Eu1 0.0151(2) 0.0131(2) 0.0136(2) 0.00112(18) 0.00021(17) -0.00112(18)
Eu2 0.0140(2) 0.0128(2) 0.0133(2) -0.00033(18) 0.00082(17) -0.00052(18)
Eu3 0.0163(2) 0.0158(2) 0.0145(2) -0.00093(18) -0.00197(18) 0.00391(19)
Eu4 0.0176(2) 0.0154(2) 0.0163(2) 0.00012(19) -0.00157(18) -0.00439(19)
Eu5 0.0141(2) 0.0130(2) 0.0145(2) -0.00136(18) 0.00114(17) 0.00075(18)
Eu6 0.0124(2) 0.0155(2) 0.0160(2) -0.00004(18) 0.00105(18) -0.00079(18)
Eu7 0.0189(2) 0.0164(2) 0.0140(2) 0.00148(19) 0.00242(18) 0.00436(19)
Eu8 0.0126(2) 0.0150(2) 0.0144(2) 0.00055(18) -0.00048(17) -0.00027(18)
Eu9 0.0141(2) 0.0141(2) 0.0135(2) -0.00190(18) 0.00068(17) -0.00075(18)
Eu10 0.0177(3) 0.0134(3) 0.0151(3) 0.000 -0.0010(3) 0.000
Eu11 0.0188(3) 0.0133(3) 0.0134(3) 0.000 0.0015(3) 0.000
Eu12 0.0207(3) 0.0102(3) 0.0199(3) 0.000 0.0014(3) 0.000
Cd1 0.0170(3) 0.0140(3) 0.0139(3) -0.0002(3) 0.0010(3) -0.0004(3)
Cd2 0.0163(5) 0.0143(5) 0.0292(6) 0.000 0.0037(4) 0.000
Cd3 0.0158(5) 0.0144(5) 0.0177(5) 0.000 0.0013(4) 0.000
Sb1 0.0126(3) 0.0110(3) 0.0140(3) 0.0002(2) -0.0008(2) -0.0001(2)
Sb2 0.0125(3) 0.0137(3) 0.0136(3) 0.0002(2) 0.0003(2) 0.0000(2)
Sb3 0.0148(3) 0.0129(3) 0.0139(3) -0.0011(2) -0.0013(2) 0.0015(2)
Sb4 0.0125(3) 0.0140(3) 0.0133(3) -0.0010(2) 0.0008(2) -0.0003(2)
Sb5 0.0197(4) 0.0108(4) 0.0133(4) 0.000 0.0025(3) 0.000
Sb6 0.0215(5) 0.0113(4) 0.0145(4) 0.000 0.0000(3) 0.000
Sb7 0.0137(4) 0.0114(4) 0.0153(4) 0.000 0.0005(3) 0.000
Sb8 0.0131(4) 0.0128(4) 0.0144(4) 0.000 0.0008(3) 0.000
Sb9 0.0138(4) 0.0102(4) 0.0149(4) 0.000 -0.0009(3) 0.000
Sb10 0.0130(4) 0.0103(4) 0.0158(4) 0.000 0.0016(3) 0.000
Sb11 0.0158(4) 0.0121(4) 0.0141(4) 0.000 0.0017(3) 0.000
Sb12 0.0133(4) 0.0120(4) 0.0146(4) 0.000 -0.0005(3) 0.000
Sb13 0.0130(4) 0.0109(4) 0.0133(4) 0.000 -0.0006(3) 0.000
Sb14 0.0120(4) 0.0114(4) 0.0129(4) 0.000 0.0002(3) 0.000

loop_
_atom_type_symbol
_atom_type_description
_atom_type_scat_dispersion_real
_atom_type_scat_dispersion_imag
_atom_type_scat_source
Cd Cd -0.8075 1.2024 'International Tables Vol C Tables 4.2.6.8 and 6.1.1.4'
Eu Eu -0.1578 3.6682 'International Tables Vol C Tables 4.2.6.8 and 6.1.1.4'
Sb Sb -0.5866 1.5461 'International Tables Vol C Tables 4.2.6.8 and 6.1.1.4'

loop_
_geom_angle_atom_site_label_1
_geom_angle_atom_site_label_2
_geom_angle_atom_site_label_3
_geom_angle
_geom_angle_site_symmetry_1
_geom_angle_site_symmetry_3
Sb5 Eu1 Sb1 165.63(2) . .
Sb5 Eu1 Sb4 92.70(2) . 8_455
Sb1 Eu1 Sb4 74.778(19) . 8_455
Sb5 Eu1 Sb7 71.32(2) . .
Sb1 Eu1 Sb7 114.72(3) . .
Sb4 Eu1 Sb7 89.36(2) 8_455 .
Sb5 Eu1 Sb3 107.26(2) . .
Sb1 Eu1 Sb3 86.610(18) . .
Sb4 Eu1 Sb3 156.09(2) 8_455 .
Sb7 Eu1 Sb3 84.88(2) . .
Sb5 Eu1 Sb13 84.01(2) . .
Sb1 Eu1 Sb13 89.80(2) . .
Sb4 Eu1 Sb13 94.10(2) 8_455 .
Sb7 Eu1 Sb13 155.23(2) . .
Sb3 Eu1 Sb13 100.82(2) . .
Sb5 Eu1 Eu2 121.83(2) . .
Sb1 Eu1 Eu2 57.419(16) . .
Sb4 Eu1 Eu2 58.060(17) 8_455 .
Sb7 Eu1 Eu2 60.559(18) . .
Sb3 Eu1 Eu2 99.319(17) . .
Sb13 Eu1 Eu2 140.078(19) . .
Sb5 Eu1 Eu5 126.67(2) . .
Sb1 Eu1 Eu5 58.55(2) . .
Sb4 Eu1 Eu5 122.887(19) 8_455 .
Sb7 Eu1 Eu5 137.65(2) . .
Sb3 Eu1 Eu5 54.241(14) . .
Sb13 Eu1 Eu5 57.715(17) . .
Eu2 Eu1 Eu5 110.991(17) . .
Sb5 Eu1 Cd1 108.00(2) . .
Sb1 Eu1 Cd1 84.221(19) . .
Sb4 Eu1 Cd1 115.96(2) 8_455 .
Sb7 Eu1 Cd1 47.070(17) . .
Sb3 Eu1 Cd1 45.835(18) . .
Sb13 Eu1 Cd1 146.301(18) . .
Eu2 Eu1 Cd1 59.598(16) . .
Eu5 Eu1 Cd1 91.558(18) . .
Sb5 Eu1 Eu3 59.544(18) . 2_556
Sb1 Eu1 Eu3 106.623(18) . 2_556
Sb4 Eu1 Eu3 54.64(2) 8_455 2_556
Sb7 Eu1 Eu3 113.89(2) . 2_556
Sb3 Eu1 Eu3 147.84(2) . 2_556
Sb13 Eu1 Eu3 51.407(13) . 2_556
Eu2 Eu1 Eu3 112.565(16) . 2_556
Eu5 Eu1 Eu3 107.516(16) . 2_556
Cd1 Eu1 Eu3 160.877(18) . 2_556
Sb5 Eu1 Cd2 69.46(3) . 5_556
Sb1 Eu1 Cd2 104.94(2) . 5_556
Sb4 Eu1 Cd2 45.899(17) 8_455 5_556
Sb7 Eu1 Cd2 45.11(2) . 5_556
Sb3 Eu1 Cd2 129.28(2) . 5_556
Sb13 Eu1 Cd2 127.81(2) . 5_556
Eu2 Eu1 Cd2 53.863(18) . 5_556
Eu5 Eu1 Cd2 163.473(18) . 5_556
Cd1 Eu1 Cd2 85.63(2) . 5_556
Eu3 Eu1 Cd2 76.45(2) 2_556 5_556
Sb5 Eu1 Eu3 54.684(18) . .
Sb1 Eu1 Eu3 128.743(18) . .
Sb4 Eu1 Eu3 129.186(19) 8_455 .
Sb7 Eu1 Eu3 110.42(2) . .
Sb3 Eu1 Eu3 74.317(15) . .
Sb13 Eu1 Eu3 49.930(16) . .
Eu2 Eu1 Eu3 169.859(17) . .
Eu5 Eu1 Eu3 72.017(15) . .
Cd1 Eu1 Eu3 111.240(19) . .
Eu3 Eu1 Eu3 74.639(16) 2_556 .
Cd2 Eu1 Eu3 124.12(2) 5_556 .
Sb6 Eu2 Sb2 100.09(2) . .
Sb6 Eu2 Sb14 85.21(3) . .
Sb2 Eu2 Sb14 97.24(2) . .
Sb6 Eu2 Sb1 166.16(2) . .
Sb2 Eu2 Sb1 93.658(19) . .
Sb14 Eu2 Sb1 94.72(2) . .
Sb6 Eu2 Sb4 92.46(2) . 8_455
Sb2 Eu2 Sb4 164.89(2) . 8_455
Sb14 Eu2 Sb4 92.14(2) . 8_455
Sb1 Eu2 Sb4 73.710(19) . 8_455
Sb6 Eu2 Cd2 51.90(3) . 5_556
Sb2 Eu2 Cd2 134.22(2) . 5_556
Sb14 Eu2 Cd2 112.74(3) . 5_556
Sb1 Eu2 Cd2 116.26(3) . 5_556
Sb4 Eu2 Cd2 50.195(19) 8_455 5_556
Sb6 Eu2 Sb7 68.07(2) . .
Sb2 Eu2 Sb7 90.08(2) . .
Sb14 Eu2 Sb7 153.17(2) . .
Sb1 Eu2 Sb7 110.60(3) . .
Sb4 Eu2 Sb7 86.81(2) 8_455 .
Cd2 Eu2 Sb7 48.38(2) 5_556 .
Sb6 Eu2 Eu1 116.61(2) . .
Sb2 Eu2 Eu1 109.176(18) . .
Sb14 Eu2 Eu1 140.861(19) . .
Sb1 Eu2 Eu1 56.251(17) . .
Sb4 Eu2 Eu1 57.036(16) 8_455 .
Cd2 Eu2 Eu1 67.91(2) 5_556 .
Sb7 Eu2 Eu1 57.351(17) . .
Sb6 Eu2 Cd1 101.59(2) . .
Sb2 Eu2 Cd1 50.60(2) . .
Sb14 Eu2 Cd1 147.715(18) . .
Sb1 Eu2 Cd1 85.851(19) . .
Sb4 Eu2 Cd1 118.71(2) 8_455 .
Cd2 Eu2 Cd1 95.54(2) 5_556 .
Sb7 Eu2 Cd1 47.574(17) . .
Eu1 Eu2 Cd1 63.463(17) . .
Sb6 Eu2 Eu7 56.352(18) . 7
Sb2 Eu2 Eu7 61.913(15) . 7
Sb14 Eu2 Eu7 54.878(17) . 7
Sb1 Eu2 Eu7 133.794(19) . 7
Sb4 Eu2 Eu7 132.994(18) 8_455 7
Cd2 Eu2 Eu7 108.06(2) 5_556 7
Sb7 Eu2 Eu7 108.12(2) . 7
Eu1 Eu2 Eu7 164.249(18) . 7
Cd1 Eu2 Eu7 102.76(2) . 7
Sb6 Eu2 Eu4 127.44(2) . .
Sb2 Eu2 Eu4 64.191(15) . .
Sb14 Eu2 Eu4 51.343(16) . .
Sb1 Eu2 Eu4 60.63(2) . .
Sb4 Eu2 Eu4 114.201(18) 8_455 .
Cd2 Eu2 Eu4 160.57(2) 5_556 .
Sb7 Eu2 Eu4 150.68(2) . .
Eu1 Eu2 Eu4 115.911(16) . .
Cd1 Eu2 Eu4 103.131(17) . .
Eu7 Eu2 Eu4 73.245(16) 7 .
Sb6 Eu2 Eu8 121.71(2) . 8_455
Sb2 Eu2 Eu8 122.38(2) . 8_455
Sb14 Eu2 Eu8 54.130(15) . 8_455
Sb1 Eu2 Eu8 49.776(16) . 8_455
Sb4 Eu2 Eu8 55.269(17) 8_455 8_455
Cd2 Eu2 Eu8 103.33(2) 5_556 8_455
Sb7 Eu2 Eu8 139.38(2) . 8_455
Eu1 Eu2 Eu8 87.005(13) . 8_455
Cd1 Eu2 Eu8 135.625(19) . 8_455
Eu7 Eu2 Eu8 108.711(15) 7 8_455
Eu4 Eu2 Eu8 59.181(16) . 8_455
Sb13 Eu3 Sb8 168.20(2) . .
Sb13 Eu3 Sb4 98.597(19) . 7_556
Sb8 Eu3 Sb4 91.92(2) . 7_556
Sb13 Eu3 Sb5 84.36(2) . .
Sb8 Eu3 Sb5 92.47(2) . .
Sb4 Eu3 Sb5 132.69(2) 7_556 .
Sb13 Eu3 Sb5 81.86(2) . 5_556
Sb8 Eu3 Sb5 104.40(3) . 5_556
Sb4 Eu3 Sb5 85.68(2) 7_556 5_556
Sb5 Eu3 Sb5 47.74(3) . 5_556
Sb13 Eu3 Cd3 144.68(2) . .
Sb8 Eu3 Cd3 47.02(2) . .
Sb4 Eu3 Cd3 48.407(19) 7_556 .
Sb5 Eu3 Cd3 108.20(2) . .
Sb5 Eu3 Cd3 83.14(2) 5_556 .
Sb13 Eu3 Sb3 81.97(2) . 7_556
Sb8 Eu3 Sb3 93.81(2) . 7_556
Sb4 Eu3 Sb3 84.374(18) 7_556 7_556
Sb5 Eu3 Sb3 142.13(2) . 7_556
Sb5 Eu3 Sb3 159.501(18) 5_556 7_556
Cd3 Eu3 Sb3 103.25(2) . 7_556
Sb13 Eu3 Eu1 57.521(15) . 2_556
Sb8 Eu3 Eu1 134.08(2) . 2_556
Sb4 Eu3 Eu1 54.151(14) 7_556 2_556
Sb5 Eu3 Eu1 91.47(2) . 2_556
Sb5 Eu3 Eu1 50.041(17) 5_556 2_556
Cd3 Eu3 Eu1 88.59(2) . 2_556
Sb3 Eu3 Eu1 110.076(19) 7_556 2_556
Sb13 Eu3 Eu6 122.19(2) . 7_556
Sb8 Eu3 Eu6 61.351(18) . 7_556
Sb4 Eu3 Eu6 50.799(19) 7_556 7_556
Sb5 Eu3 Eu6 153.433(19) . 7_556
Sb5 Eu3 Eu6 130.32(2) 5_556 7_556
Cd3 Eu3 Eu6 51.414(17) . 7_556
Sb3 Eu3 Eu6 51.864(14) 7_556 7_556
Eu1 Eu3 Eu6 103.46(2) 2_556 7_556
Sb13 Eu3 Eu1 55.685(11) . .
Sb8 Eu3 Eu1 114.05(2) . .
Sb4 Eu3 Eu1 154.01(2) 7_556 .
Sb5 Eu3 Eu1 49.371(17) . .
Sb5 Eu3 Eu1 86.727(18) 5_556 .
Cd3 Eu3 Eu1 154.247(18) . .
Sb3 Eu3 Eu1 94.466(16) 7_556 .
Eu1 Eu3 Eu1 102.850(16) 2_556 .
Eu6 Eu3 Eu1 142.924(17) 7_556 .
Sb13 Eu3 Eu3 131.531(16) . 6
Sb8 Eu3 Eu3 51.393(15) . 6
Sb4 Eu3 Eu3 97.346(13) 7_556 6
Sb5 Eu3 Eu3 52.226(14) . 6
Sb5 Eu3 Eu3 54.155(14) 5_556 6
Cd3 Eu3 Eu3 56.874(13) . 6
Sb3 Eu3 Eu3 145.141(14) 7_556 6
Eu1 Eu3 Eu3 98.549(10) 2_556 6
Eu6 Eu3 Eu3 103.176(10) 7_556 6
Eu1 Eu3 Eu3 98.218(10) . 6
Sb13 Eu3 Eu5 118.78(2) . 7_556
Sb8 Eu3 Eu5 52.287(18) . 7_556
Sb4 Eu3 Eu5 106.544(17) 7_556 7_556
Sb5 Eu3 Eu5 113.11(2) . 7_556
Sb5 Eu3 Eu5 152.911(18) 5_556 7_556
Cd3 Eu3 Eu5 87.257(18) . 7_556
Sb3 Eu3 Eu5 47.588(13) 7_556 7_556
Eu1 Eu3 Eu5 155.132(17) 2_556 7_556
Eu6 Eu3 Eu5 55.758(14) 7_556 7_556
Eu1 Eu3 Eu5 91.200(14) . 7_556
Eu3 Eu3 Eu5 99.623(9) 6 7_556
Sb14 Eu4 Sb12 178.97(2) . 3_455
Sb14 Eu4 Sb11 87.48(2) . 7
Sb12 Eu4 Sb11 92.98(2) 3_455 7
Sb14 Eu4 Sb11 86.17(2) . 3_455
Sb12 Eu4 Sb11 93.44(3) 3_455 3_455
Sb11 Eu4 Sb11 48.49(3) 7 3_455
Sb14 Eu4 Sb1 88.677(18) . .
Sb12 Eu4 Sb1 90.33(2) 3_455 .
Sb11 Eu4 Sb1 132.75(2) 7 .
Sb11 Eu4 Sb1 84.268(19) 3_455 .
Sb14 Eu4 Sb2 88.07(2) . 7
Sb12 Eu4 Sb2 92.85(2) 3_455 7
Sb11 Eu4 Sb2 89.72(2) 7 7
Sb11 Eu4 Sb2 137.99(2) 3_455 7
Sb1 Eu4 Sb2 137.18(2) . 7
Sb14 Eu4 Eu8 56.821(11) . 7
Sb12 Eu4 Eu8 124.17(2) 3_455 7
Sb11 Eu4 Eu8 53.374(17) 7 7
Sb11 Eu4 Eu8 92.359(19) 3_455 7
Sb1 Eu4 Eu8 145.50(2) . 7
Sb2 Eu4 Eu8 50.952(17) 7 7
Sb14 Eu4 Sb2 87.37(3) . .
Sb12 Eu4 Sb2 92.71(2) 3_455 .
Sb11 Eu4 Sb2 148.50(2) 7 .
Sb11 Eu4 Sb2 161.39(2) 3_455 .
Sb1 Eu4 Sb2 78.146(16) . .
Sb2 Eu4 Sb2 59.05(2) 7 .
Eu8 Eu4 Sb2 98.660(17) 7 .
Sb14 Eu4 Eu2 53.323(17) . .
Sb12 Eu4 Eu2 126.09(2) 3_455 .
Sb11 Eu4 Eu2 140.170(19) 7 .
Sb11 Eu4 Eu2 113.93(2) 3_455 .
Sb1 Eu4 Eu2 50.760(13) . .
Sb2 Eu4 Eu2 95.090(19) 7 .
Eu8 Eu4 Eu2 101.158(17) 7 .
Sb2 Eu4 Eu2 49.261(17) . .
Sb14 Eu4 Eu8 55.793(15) . 8_455
Sb12 Eu4 Eu8 123.25(2) 3_455 8_455
Sb11 Eu4 Eu8 92.07(2) 7 8_455
Sb11 Eu4 Eu8 52.105(18) 3_455 8_455
Sb1 Eu4 Eu8 48.821(13) . 8_455
Sb2 Eu4 Eu8 143.665(18) 7 8_455
Eu8 Eu4 Eu8 103.313(18) 7 8_455
Sb2 Eu4 Eu8 110.35(2) . 8_455
Eu2 Eu4 Eu8 61.851(12) . 8_455
Sb14 Eu4 Eu11 121.95(2) . 7
Sb12 Eu4 Eu11 59.05(2) 3_455 7
Sb11 Eu4 Eu11 57.16(2) 7 7
Sb11 Eu4 Eu11 97.71(2) 3_455 7
Sb1 Eu4 Eu11 149.361(18) . 7
Sb2 Eu4 Eu11 51.992(18) 7 7
Eu8 Eu4 Eu11 65.138(18) 7 7
Sb2 Eu4 Eu11 100.52(2) . 7
Eu2 Eu4 Eu11 146.434(16) . 7
Eu8 Eu4 Eu11 148.562(17) 8_455 7
Sb14 Eu4 Eu6 119.49(2) . .
Sb12 Eu4 Eu6 59.903(18) 3_455 .
Sb11 Eu4 Eu6 151.591(18) 7 .
Sb11 Eu4 Eu6 119.60(2) 3_455 .
Sb1 Eu4 Eu6 47.402(17) . .
Sb2 Eu4 Eu6 99.27(2) 7 .
Eu8 Eu4 Eu6 148.003(18) 7 .
Sb2 Eu4 Eu6 50.284(14) . .
Eu2 Eu4 Eu6 66.192(13) . .
Eu8 Eu4 Eu6 96.18(2) 8_455 .
Eu11 Eu4 Eu6 108.38(2) 7 .
Sb10 Eu5 Sb3 168.26(2) 7_556 .
Sb10 Eu5 Sb3 100.45(2) 7_556 7_556
Sb3 Eu5 Sb3 80.93(2) . 7_556
Sb10 Eu5 Sb1 93.55(2) 7_556 .
Sb3 Eu5 Sb1 86.97(2) . .
Sb3 Eu5 Sb1 163.93(2) 7_556 .
Sb10 Eu5 Sb8 65.65(2) 7_556 7_556
Sb3 Eu5 Sb8 102.65(3) . 7_556
Sb3 Eu5 Sb8 103.72(2) 7_556 7_556
Sb1 Eu5 Sb8 89.16(2) . 7_556
Sb10 Eu5 Sb13 87.02(3) 7_556 .
Sb3 Eu5 Sb13 104.71(3) . .
Sb3 Eu5 Sb13 85.739(19) 7_556 .
Sb1 Eu5 Sb13 87.168(19) . .
Sb8 Eu5 Sb13 152.15(2) 7_556 .
Sb10 Eu5 Eu1 129.91(2) 7_556 .
Sb3 Eu5 Eu1 59.06(2) . .
Sb3 Eu5 Eu1 109.96(2) 7_556 .
Sb1 Eu5 Eu1 54.295(14) . .
Sb8 Eu5 Eu1 137.22(2) 7_556 .
Sb13 Eu5 Eu1 57.742(16) . .
Sb10 Eu5 Eu9 58.468(18) 7_556 7_556
Sb3 Eu5 Eu9 129.404(19) . 7_556
Sb3 Eu5 Eu9 56.42(2) 7_556 7_556
Sb1 Eu5 Eu9 127.55(2) . 7_556
Sb8 Eu5 Eu9 112.19(2) 7_556 7_556
Sb13 Eu5 Eu9 51.587(14) . 7_556
Eu1 Eu5 Eu9 108.206(17) . 7_556
Sb10 Eu5 Eu6 115.10(2) 7_556 .
Sb3 Eu5 Eu6 56.829(15) . .
Sb3 Eu5 Eu6 127.26(2) 7_556 .
Sb1 Eu5 Eu6 50.78(2) . .
Sb8 Eu5 Eu6 62.545(17) 7_556 .
Sb13 Eu5 Eu6 131.304(17) . .
Eu1 Eu5 Eu6 76.094(15) . .
Eu9 Eu5 Eu6 173.548(17) 7_556 .
Sb10 Eu5 Eu9 56.460(17) 7_556 8_455
Sb3 Eu5 Eu9 131.499(19) . 8_455
Sb3 Eu5 Eu9 127.599(18) 7_556 8_455
Sb1 Eu5 Eu9 55.383(14) . 8_455
Sb8 Eu5 Eu9 105.74(2) 7_556 8_455
Sb13 Eu5 Eu9 50.664(17) . 8_455
Eu1 Eu5 Eu9 73.460(15) . 8_455
Eu9 Eu5 Eu9 72.531(18) 7_556 8_455
Eu6 Eu5 Eu9 104.730(19) . 8_455
Sb10 Eu5 Eu10 59.05(2) 7_556 7_556
Sb3 Eu5 Eu10 114.53(2) . 7_556
Sb3 Eu5 Eu10 53.948(18) 7_556 7_556
Sb1 Eu5 Eu10 141.869(19) . 7_556
Sb8 Eu5 Eu10 56.64(2) 7_556 7_556
Sb13 Eu5 Eu10 114.63(2) . 7_556
Eu1 Eu5 Eu10 163.827(16) . 7_556
Eu9 Eu5 Eu10 63.088(18) 7_556 7_556
Eu6 Eu5 Eu10 113.916(19) . 7_556
Eu9 Eu5 Eu10 113.883(17) 8_455 7_556
Sb10 Eu5 Eu3 109.60(2) 7_556 7_556
Sb3 Eu5 Eu3 59.465(18) . 7_556
Sb3 Eu5 Eu3 72.817(17) 7_556 7_556
Sb1 Eu5 Eu3 109.897(18) . 7_556
Sb8 Eu5 Eu3 50.290(16) 7_556 7_556
Sb13 Eu5 Eu3 154.681(17) . 7_556
Eu1 Eu5 Eu3 116.840(15) . 7_556
Eu9 Eu5 Eu3 120.734(16) 7_556 7_556
Eu6 Eu5 Eu3 59.534(13) . 7_556
Eu9 Eu5 Eu3 154.654(17) 8_455 7_556
Eu10 Eu5 Eu3 63.057(14) 7_556 7_556
Sb1 Eu6 Sb4 172.57(2) . .
Sb1 Eu6 Sb2 94.239(19) . .
Sb4 Eu6 Sb2 92.766(18) . .
Sb1 Eu6 Cd3 120.47(2) . 7_556
Sb4 Eu6 Cd3 52.977(19) . 7_556
Sb2 Eu6 Cd3 123.74(2) . 7_556
Sb1 Eu6 Sb3 88.588(18) . .
Sb4 Eu6 Sb3 92.611(19) . .
Sb2 Eu6 Sb3 100.08(3) . .
Cd3 Eu6 Sb3 121.57(2) 7_556 .
Sb1 Eu6 Cd1 91.324(19) . .
Sb4 Eu6 Cd1 94.964(19) . .
Sb2 Eu6 Cd1 51.527(18) . .
Cd3 Eu6 Cd1 147.83(2) 7_556 .
Sb3 Eu6 Cd1 48.561(18) . .
Sb1 Eu6 Sb12 91.60(2) . 3_455
Sb4 Eu6 Sb12 85.52(2) . 3_455
Sb2 Eu6 Sb12 93.40(3) . 3_455
Cd3 Eu6 Sb12 47.67(2) 7_556 3_455
Sb3 Eu6 Sb12 166.47(2) . 3_455
Cd1 Eu6 Sb12 144.93(2) . 3_455
Sb1 Eu6 Sb8 86.910(19) . 7_556
Sb4 Eu6 Sb8 85.721(19) . 7_556
Sb2 Eu6 Sb8 167.61(2) . 7_556
Cd3 Eu6 Sb8 46.69(2) 7_556 7_556
Sb3 Eu6 Sb8 92.28(2) . 7_556
Cd1 Eu6 Sb8 140.84(2) . 7_556
Sb12 Eu6 Sb8 74.23(2) 3_455 7_556
Sb1 Eu6 Eu5 57.277(16) . .
Sb4 Eu6 Eu5 118.189(19) . .
Sb2 Eu6 Eu5 136.83(2) . .
Cd3 Eu6 Eu5 99.35(2) 7_556 .
Sb3 Eu6 Eu5 52.735(17) . .
Cd1 Eu6 Eu5 93.855(16) . .
Sb12 Eu6 Eu5 116.81(2) 3_455 .
Sb8 Eu6 Eu5 53.070(16) 7_556 .
Sb1 Eu6 Eu7 127.66(2) . .
Sb4 Eu6 Eu7 54.980(16) . .
Sb2 Eu6 Eu7 58.204(19) . .
Cd3 Eu6 Eu7 65.541(19) 7_556 .
Sb3 Eu6 Eu7 135.76(2) . .
Cd1 Eu6 Eu7 100.148(17) . .
Sb12 Eu6 Eu7 52.182(16) 3_455 .
Sb8 Eu6 Eu7 111.72(2) 7_556 .
Eu5 Eu6 Eu7 164.787(17) . .
Sb1 Eu6 Eu3 121.46(2) . 7_556
Sb4 Eu6 Eu3 53.499(17) . 7_556
Sb2 Eu6 Eu3 136.541(19) . 7_556
Cd3 Eu6 Eu3 60.870(19) 7_556 7_556
Sb3 Eu6 Eu3 60.743(18) . 7_556
Cd1 Eu6 Eu3 99.900(17) . 7_556
Sb12 Eu6 Eu3 108.16(2) 3_455 7_556
Sb8 Eu6 Eu3 50.243(16) 7_556 7_556
Eu5 Eu6 Eu3 64.71(2) . 7_556
Eu7 Eu6 Eu3 106.63(2) . 7_556
Sb1 Eu6 Eu4 60.190(18) . .
Sb4 Eu6 Eu4 121.64(2) . .
Sb2 Eu6 Eu4 62.006(19) . .
Cd3 Eu6 Eu4 96.58(2) 7_556 .
Sb3 Eu6 Eu4 140.242(19) . .
Cd1 Eu6 Eu4 104.270(16) . .
Sb12 Eu6 Eu4 48.930(15) 3_455 .
Sb8 Eu6 Eu4 108.53(2) 7_556 .
Eu5 Eu6 Eu4 114.81(2) . .
Eu7 Eu6 Eu4 67.49(2) . .
Eu3 Eu6 Eu4 155.764(17) 7_556 .
Sb14 Eu7 Sb6 83.03(2) 7 7
Sb14 Eu7 Sb4 91.834(18) 7 .
Sb6 Eu7 Sb4 120.44(2) 7 .
Sb14 Eu7 Sb12 174.90(2) 7 3_455
Sb6 Eu7 Sb12 92.14(2) 7 3_455
Sb4 Eu7 Sb12 89.23(2) . 3_455
Sb14 Eu7 Sb2 88.94(3) 7 .
Sb6 Eu7 Sb2 151.59(2) 7 .
Sb4 Eu7 Sb2 86.904(18) . .
Sb12 Eu7 Sb2 96.09(2) 3_455 .
Sb14 Eu7 Sb2 89.73(2) 7 7
Sb6 Eu7 Sb2 90.32(2) 7 7
Sb4 Eu7 Sb2 149.17(2) . 7
Sb12 Eu7 Sb2 91.92(2) 3_455 7
Sb2 Eu7 Sb2 62.33(2) . 7
Sb14 Eu7 Eu2 54.559(10) 7 7
Sb6 Eu7 Eu2 53.248(18) 7 7
Sb4 Eu7 Eu2 145.06(2) . 7
Sb12 Eu7 Eu2 123.38(2) 3_455 7
Sb2 Eu7 Eu2 100.292(17) . 7
Sb2 Eu7 Eu2 51.932(18) 7 7
Sb14 Eu7 Eu6 123.508(19) 7 .
Sb6 Eu7 Eu6 149.675(19) 7 .
Sb4 Eu7 Eu6 51.67(2) . .
Sb12 Eu7 Eu6 60.742(18) 3_455 .
Sb2 Eu7 Eu6 53.283(14) . .
Sb2 Eu7 Eu6 103.03(2) 7 .
Eu2 Eu7 Eu6 152.537(18) 7 .
Sb14 Eu7 Eu8 55.189(16) 7 .
Sb6 Eu7 Eu8 136.24(2) 7 .
Sb4 Eu7 Eu8 56.342(15) . .
Sb12 Eu7 Eu8 129.07(2) 3_455 .
Sb2 Eu7 Eu8 51.018(18) . .
Sb2 Eu7 Eu8 100.84(2) 7 .
Eu2 Eu7 Eu8 102.350(17) 7 .
Eu6 Eu7 Eu8 68.346(14) . .
Sb14 Eu7 Eu11 120.75(2) 7 7
Sb6 Eu7 Eu11 58.65(2) 7 7
Sb4 Eu7 Eu11 145.277(19) . 7
Sb12 Eu7 Eu11 57.25(2) 3_455 7
Sb2 Eu7 Eu11 104.03(2) . 7
Sb2 Eu7 Eu11 51.539(18) 7 7
Eu2 Eu7 Eu11 66.227(18) 7 7
Eu6 Eu7 Eu11 109.35(2) . 7
Eu8 Eu7 Eu11 151.952(15) . 7
Sb14 Eu7 Eu2 49.786(15) 7 8
Sb6 Eu7 Eu2 84.86(2) 7 8
Sb4 Eu7 Eu2 50.839(13) . 8
Sb12 Eu7 Eu2 128.36(2) 3_455 8
Sb2 Eu7 Eu2 110.396(19) . 8
Sb2 Eu7 Eu2 139.510(17) 7 8
Eu2 Eu7 Eu2 95.208(17) 7 8
Eu6 Eu7 Eu2 101.05(2) . 8
Eu8 Eu7 Eu2 59.405(11) . 8
Eu11 Eu7 Eu2 143.420(16) 7 8
Sb14 Eu7 Eu4 137.294(19) 7 .
Sb6 Eu7 Eu4 114.47(2) 7 .
Sb4 Eu7 Eu4 108.803(17) . .
Sb12 Eu7 Eu4 46.559(16) 3_455 .
Sb2 Eu7 Eu4 56.639(15) . .
Sb2 Eu7 Eu4 53.673(15) 7 .
Eu2 Eu7 Eu4 103.522(15) 7 .
Eu6 Eu7 Eu4 57.782(14) . .
Eu8 Eu7 Eu4 105.935(14) . .
Eu11 Eu7 Eu4 56.179(14) 7 .
Eu2 Eu7 Eu4 158.692(15) 8 .
Sb1 Eu8 Sb2 161.19(2) 8 .
Sb1 Eu8 Sb11 97.10(2) 8 .
Sb2 Eu8 Sb11 100.92(2) . .
Sb1 Eu8 Sb14 94.18(2) 8 7
Sb2 Eu8 Sb14 92.231(19) . 7
Sb11 Eu8 Sb14 86.55(3) . 7
Sb1 Eu8 Cd1 118.69(3) 8 .
Sb2 Eu8 Cd1 52.66(2) . .
Sb11 Eu8 Cd1 100.32(2) . .
Sb14 Eu8 Cd1 144.859(18) 7 .
Sb1 Eu8 Sb9 90.02(2) 8 .
Sb2 Eu8 Sb9 93.28(2) . .
Sb11 Eu8 Sb9 63.31(2) . .
Sb14 Eu8 Sb9 149.86(2) 7 .
Cd1 Eu8 Sb9 49.932(18) . .
Sb1 Eu8 Sb4 73.065(18) 8 .
Sb2 Eu8 Sb4 89.623(18) . .
Sb11 Eu8 Sb4 167.98(2) . .
Sb14 Eu8 Sb4 87.29(2) 7 .
Cd1 Eu8 Sb4 90.636(19) . .
Sb9 Eu8 Sb4 122.34(2) . .
Sb1 Eu8 Eu4 134.237(19) 8 7
Sb2 Eu8 Eu4 62.091(15) . 7
Sb11 Eu8 Eu4 57.276(17) . 7
Sb14 Eu8 Eu4 51.441(17) 7 7
Cd1 Eu8 Eu4 103.89(2) . 7
Sb9 Eu8 Eu4 106.49(2) . 7
Sb4 Eu8 Eu4 124.955(18) . 7
Sb1 Eu8 Eu4 61.29(2) 8 8
Sb2 Eu8 Eu4 134.33(2) . 8
Sb11 Eu8 Eu4 57.720(17) . 8
Sb14 Eu8 Eu4 50.595(14) 7 8
Cd1 Eu8 Eu4 156.29(2) . 8
Sb9 Eu8 Eu4 107.55(2) . 8
Sb4 Eu8 Eu4 110.619(17) . 8
Eu4 Eu8 Eu4 73.011(18) 7 8
Sb1 Eu8 Eu7 113.127(19) 8 .
Sb2 Eu8 Eu7 58.395(14) . .
Sb11 Eu8 Eu7 128.67(2) . .
Sb14 Eu8 Eu7 52.276(15) 7 .
Cd1 Eu8 Eu7 99.907(19) . .
Sb9 Eu8 Eu7 149.37(2) . .
Sb4 Eu8 Eu7 52.92(2) . .
Eu4 Eu8 Eu7 72.221(16) 7 .
Eu4 Eu8 Eu7 101.321(16) 8 .
Sb1 Eu8 Eu9 55.958(16) 8 .
Sb2 Eu8 Eu9 113.300(18) . .
Sb11 Eu8 Eu9 105.18(2) . .
Sb14 Eu8 Eu9 148.557(17) 7 .
Cd1 Eu8 Eu9 62.767(17) . .
Sb9 Eu8 Eu9 50.929(15) . .
Sb4 Eu8 Eu9 75.380(18) . .
Eu4 Eu8 Eu9 157.419(17) 7 .
Eu4 Eu8 Eu9 111.343(17) 8 .
Eu7 Eu8 Eu9 126.026(15) . .
Sb1 Eu8 Eu2 52.248(17) 8 8
Sb2 Eu8 Eu2 121.85(2) . 8
Sb11 Eu8 Eu2 116.67(2) . 8
Sb14 Eu8 Eu2 51.042(14) 7 8
Cd1 Eu8 Eu2 142.216(19) . 8
Sb9 Eu8 Eu2 142.24(2) . 8
Sb4 Eu8 Eu2 51.881(16) . 8
Eu4 Eu8 Eu2 102.474(15) 7 8
Eu4 Eu8 Eu2 58.970(16) 8 8
Eu7 Eu8 Eu2 63.488(18) . 8
Eu9 Eu8 Eu2 98.312(14) . 8
Sb13 Eu9 Sb9 176.91(2) 7_556 .
Sb13 Eu9 Sb3 88.710(18) 7_556 .
Sb9 Eu9 Sb3 88.35(2) . .
Sb13 Eu9 Sb10 87.92(2) 7_556 5_656
Sb9 Eu9 Sb10 95.01(2) . 5_656
Sb3 Eu9 Sb10 142.67(2) . 5_656
Sb13 Eu9 Sb1 91.12(2) 7_556 8
Sb9 Eu9 Sb1 89.91(2) . 8
Sb3 Eu9 Sb1 127.80(2) . 8
Sb10 Eu9 Sb1 89.44(2) 5_656 8
Sb13 Eu9 Sb10 87.13(2) 7_556 .
Sb9 Eu9 Sb10 94.04(3) . .
Sb3 Eu9 Sb10 93.88(2) . .
Sb10 Eu9 Sb10 48.82(3) 5_656 .
Sb1 Eu9 Sb10 138.26(2) 8 .
Sb13 Eu9 Eu5 58.140(15) 7_556 7_556
Sb9 Eu9 Eu5 120.57(2) . 7_556
Sb3 Eu9 Eu5 54.384(15) . 7_556
Sb10 Eu9 Eu5 93.16(2) 5_656 7_556
Sb1 Eu9 Eu5 148.977(19) 8 7_556
Sb10 Eu9 Eu5 52.115(18) . 7_556
Sb13 Eu9 Cd1 129.51(2) 7_556 .
Sb9 Eu9 Cd1 47.399(17) . .
Sb3 Eu9 Cd1 45.189(18) . .
Sb10 Eu9 Cd1 139.84(2) 5_656 .
Sb1 Eu9 Cd1 101.99(2) 8 .
Sb10 Eu9 Cd1 111.06(2) . .
Eu5 Eu9 Cd1 95.79(2) 7_556 .
Sb13 Eu9 Eu5 56.969(11) 7_556 8
Sb9 Eu9 Eu5 125.82(2) . 8
Sb3 Eu9 Eu5 145.09(2) . 8
Sb10 Eu9 Eu5 51.454(17) 5_656 8
Sb1 Eu9 Eu5 54.746(18) 8 8
Sb10 Eu9 Eu5 90.776(19) . 8
Eu5 Eu9 Eu5 104.437(18) 7_556 8
Cd1 Eu9 Eu5 156.662(18) . 8
Sb13 Eu9 Eu8 122.18(2) 7_556 .
Sb9 Eu9 Eu8 56.702(19) . .
Sb3 Eu9 Eu8 87.435(16) . .
Sb10 Eu9 Eu8 125.07(2) 5_656 .
Sb1 Eu9 Eu8 49.990(17) 8 .
Sb10 Eu9 Eu8 150.698(18) . .
Eu5 Eu9 Eu8 141.260(18) 7_556 .
Cd1 Eu9 Eu8 52.029(15) . .
Eu5 Eu9 Eu8 104.736(14) 8 .
Sb13 Eu9 Eu12 122.31(2) 7_556 .
Sb9 Eu9 Eu12 60.34(2) . .
Sb3 Eu9 Eu12 146.515(19) . .
Sb10 Eu9 Eu12 58.87(2) 5_656 .
Sb1 Eu9 Eu12 48.027(17) 8 .
Sb10 Eu9 Eu12 99.52(2) . .
Eu5 Eu9 Eu12 150.977(17) 7_556 .
Cd1 Eu9 Eu12 101.35(2) . .
Eu5 Eu9 Eu12 65.639(18) 8 .
Eu8 Eu9 Eu12 66.218(16) . .
Sb13 Eu9 Eu10 119.421(17) 7_556 .
Sb9 Eu9 Eu10 59.23(2) . .
Sb3 Eu9 Eu10 52.841(19) . .
Sb10 Eu9 Eu10 97.77(2) 5_656 .
Sb1 Eu9 Eu10 148.705(19) 8 .
Sb10 Eu9 Eu10 56.811(18) . .
Eu5 Eu9 Eu10 61.336(15) 7_556 .
Cd1 Eu9 Eu10 54.335(18) . .
Eu5 Eu9 Eu10 147.217(18) 8 .
Eu8 Eu9 Eu10 102.956(15) . .
Eu12 Eu9 Eu10 111.35(2) . .
Sb7 Eu10 Sb3 85.483(15) . .
Sb7 Eu10 Sb3 85.484(15) . 6
Sb3 Eu10 Sb3 161.47(3) . 6
Sb7 Eu10 Sb8 146.90(3) . .
Sb3 Eu10 Sb8 98.202(14) . .
Sb3 Eu10 Sb8 98.202(15) 6 .
Sb7 Eu10 Sb10 153.62(3) . .
Sb3 Eu10 Sb10 90.468(15) . .
Sb3 Eu10 Sb10 90.467(15) 6 .
Sb8 Eu10 Sb10 59.48(2) . .
Sb7 Eu10 Cd1 48.409(19) . .
Sb3 Eu10 Cd1 47.158(16) . .
Sb3 Eu10 Cd1 115.99(2) 6 .
Sb8 Eu10 Cd1 145.359(14) . .
Sb10 Eu10 Cd1 112.20(2) . .
Sb7 Eu10 Cd1 48.409(18) . 6
Sb3 Eu10 Cd1 116.00(2) . 6
Sb3 Eu10 Cd1 47.158(16) 6 6
Sb8 Eu10 Cd1 145.359(14) . 6
Sb10 Eu10 Cd1 112.20(2) . 6
Cd1 Eu10 Cd1 69.02(3) . 6
Sb7 Eu10 Sb9 70.09(3) . .
Sb3 Eu10 Sb9 80.860(15) . .
Sb3 Eu10 Sb9 80.859(15) 6 .
Sb8 Eu10 Sb9 143.01(3) . .
Sb10 Eu10 Sb9 83.53(3) . .
Cd1 Eu10 Sb9 46.754(17) . .
Cd1 Eu10 Sb9 46.754(17) 6 .
Sb7 Eu10 Sb5 64.51(2) . .
Sb3 Eu10 Sb5 95.329(15) . .
Sb3 Eu10 Sb5 95.330(15) 6 .
Sb8 Eu10 Sb5 82.39(2) . .
Sb10 Eu10 Sb5 141.86(3) . .
Cd1 Eu10 Sb5 98.92(2) . .
Cd1 Eu10 Sb5 98.92(2) 6 .
Sb9 Eu10 Sb5 134.60(3) . .
Sb7 Eu10 Eu5 136.916(12) . 7_556
Sb3 Eu10 Eu5 51.868(16) . 7_556
Sb3 Eu10 Eu5 136.95(2) 6 7_556
Sb8 Eu10 Eu5 52.519(15) . 7_556
Sb10 Eu10 Eu5 48.925(13) . 7_556
Cd1 Eu10 Eu5 95.44(2) . 7_556
Cd1 Eu10 Eu5 150.32(2) 6 7_556
Sb9 Eu10 Eu5 104.06(2) . 7_556
Sb5 Eu10 Eu5 108.651(18) . 7_556
Sb7 Eu10 Eu5 136.916(12) . 4_546
Sb3 Eu10 Eu5 136.95(2) . 4_546
Sb3 Eu10 Eu5 51.868(17) 6 4_546
Sb8 Eu10 Eu5 52.519(15) . 4_546
Sb10 Eu10 Eu5 48.925(13) . 4_546
Cd1 Eu10 Eu5 150.32(2) . 4_546
Cd1 Eu10 Eu5 95.44(2) 6 4_546
Sb9 Eu10 Eu5 104.06(2) . 4_546
Sb5 Eu10 Eu5 108.651(18) . 4_546
Eu5 Eu10 Eu5 86.16(2) 7_556 4_546
Sb7 Eu10 Eu9 106.17(2) . 6
Sb3 Eu10 Eu9 115.13(2) . 6
Sb3 Eu10 Eu9 52.619(15) 6 6
Sb8 Eu10 Eu9 101.933(19) . 6
Sb10 Eu10 Eu9 52.596(19) . 6
Cd1 Eu10 Eu9 95.02(2) . 6
Cd1 Eu10 Eu9 59.687(16) 6 6
Sb9 Eu10 Eu9 48.487(15) . 6
Sb5 Eu10 Eu9 147.905(12) . 6
Eu5 Eu10 Eu9 98.55(2) 7_556 6
Eu5 Eu10 Eu9 55.576(14) 4_546 6
Sb2 Eu11 Sb2 175.29(3) 6 .
Sb2 Eu11 Cd1 126.15(2) 6 .
Sb2 Eu11 Cd1 51.718(17) . .
Sb2 Eu11 Cd1 51.718(17) 6 6
Sb2 Eu11 Cd1 126.15(2) . 6
Cd1 Eu11 Cd1 74.49(3) . 6
Sb2 Eu11 Sb7 87.917(14) 6 .
Sb2 Eu11 Sb7 87.916(14) . .
Cd1 Eu11 Sb7 49.494(18) . .
Cd1 Eu11 Sb7 49.494(18) 6 .
Sb2 Eu11 Sb9 90.374(14) 6 .
Sb2 Eu11 Sb9 90.374(14) . .
Cd1 Eu11 Sb9 49.910(18) . .
Cd1 Eu11 Sb9 49.911(18) 6 .
Sb7 Eu11 Sb9 71.32(3) . .
Sb2 Eu11 Sb11 92.202(14) 6 .
Sb2 Eu11 Sb11 92.202(14) . .
Cd1 Eu11 Sb11 94.81(2) . .
Cd1 Eu11 Sb11 94.81(2) 6 .
Sb7 Eu11 Sb11 131.37(3) . .
Sb9 Eu11 Sb11 60.05(2) . .
Sb2 Eu11 Sb12 91.065(14) 6 5_655
Sb2 Eu11 Sb12 91.066(14) . 5_655
Cd1 Eu11 Sb12 142.754(15) . 5_655
Cd1 Eu11 Sb12 142.753(15) 6 5_655
Sb7 Eu11 Sb12 144.71(3) . 5_655
Sb9 Eu11 Sb12 143.97(3) . 5_655
Sb11 Eu11 Sb12 83.93(2) . 5_655
Sb2 Eu11 Sb6 88.074(14) 6 .
Sb2 Eu11 Sb6 88.074(14) . .
Cd1 Eu11 Sb6 96.58(2) . .
Cd1 Eu11 Sb6 96.58(2) 6 .
Sb7 Eu11 Sb6 62.96(2) . .
Sb9 Eu11 Sb6 134.28(3) . .
Sb11 Eu11 Sb6 165.67(3) . .
Sb12 Eu11 Sb6 81.74(2) 5_655 .
Sb2 Eu11 Eu4 59.081(15) 6 4_545
Sb2 Eu11 Eu4 125.22(2) . 4_545
Cd1 Eu11 Eu4 148.04(2) . 4_545
Cd1 Eu11 Eu4 100.82(2) 6 4_545
Sb7 Eu11 Eu4 146.741(11) . 4_545
Sb9 Eu11 Eu4 102.49(2) . 4_545
Sb11 Eu11 Eu4 53.599(16) . 4_545
Sb12 Eu11 Eu4 49.376(15) 5_655 4_545
Sb6 Eu11 Eu4 115.38(2) . 4_545
Sb2 Eu11 Eu4 125.22(2) 6 7
Sb2 Eu11 Eu4 59.082(15) . 7
Cd1 Eu11 Eu4 100.83(2) . 7
Cd1 Eu11 Eu4 148.04(2) 6 7
Sb7 Eu11 Eu4 146.741(11) . 7
Sb9 Eu11 Eu4 102.49(2) . 7
Sb11 Eu11 Eu4 53.599(16) . 7
Sb12 Eu11 Eu4 49.376(15) 5_655 7
Sb6 Eu11 Eu4 115.38(2) . 7
Eu4 Eu11 Eu4 66.15(2) 4_545 7
Sb2 Eu11 Eu7 56.956(15) 6 4_545
Sb2 Eu11 Eu7 121.87(2) . 4_545
Cd1 Eu11 Eu7 146.09(2) . 4_545
Cd1 Eu11 Eu7 100.35(2) 6 4_545
Sb7 Eu11 Eu7 101.29(2) . 4_545
Sb9 Eu11 Eu7 147.136(12) . 4_545
Sb11 Eu11 Eu7 119.10(2) . 4_545
Sb12 Eu11 Eu7 50.664(16) 5_655 4_545
Sb6 Eu11 Eu7 50.076(15) . 4_545
Eu4 Eu11 Eu7 65.653(19) 4_545 4_545
Eu4 Eu11 Eu7 100.02(2) 7 4_545
Sb1 Eu12 Sb1 171.95(3) 3_545 8
Sb1 Eu12 Sb8 92.772(16) 3_545 5_656
Sb1 Eu12 Sb8 92.772(16) 8 5_656
Sb1 Eu12 Sb12 93.388(16) 3_545 .
Sb1 Eu12 Sb12 93.388(16) 8 .
Sb8 Eu12 Sb12 79.06(3) 5_656 .
Sb1 Eu12 Sb10 88.887(16) 3_545 5_656
Sb1 Eu12 Sb10 88.887(16) 8 5_656
Sb8 Eu12 Sb10 59.63(2) 5_656 5_656
Sb12 Eu12 Sb10 138.69(3) . 5_656
Sb1 Eu12 Sb9 86.016(16) 3_545 .
Sb1 Eu12 Sb9 86.016(16) 8 .
Sb8 Eu12 Sb9 141.60(3) 5_656 .
Sb12 Eu12 Sb9 139.33(3) . .
Sb10 Eu12 Sb9 81.97(2) 5_656 .
Sb1 Eu12 Sb11 88.255(16) 3_545 .
Sb1 Eu12 Sb11 88.255(16) 8 .
Sb8 Eu12 Sb11 162.16(3) 5_656 .
Sb12 Eu12 Sb11 83.09(3) . .
Sb10 Eu12 Sb11 138.21(3) 5_656 .
Sb9 Eu12 Sb11 56.24(2) . .
Sb1 Eu12 Eu9 118.30(2) 3_545 .
Sb1 Eu12 Eu9 54.789(16) 8 .
Sb8 Eu12 Eu9 100.82(2) 5_656 .
Sb12 Eu12 Eu9 148.174(11) . .
Sb10 Eu12 Eu9 51.653(15) 5_656 .
Sb9 Eu12 Eu9 48.542(15) . .
Sb11 Eu12 Eu9 94.32(2) . .
Sb1 Eu12 Eu9 54.789(16) 3_545 6
Sb1 Eu12 Eu9 118.30(2) 8 6
Sb8 Eu12 Eu9 100.82(2) 5_656 6
Sb12 Eu12 Eu9 148.174(11) . 6
Sb10 Eu12 Eu9 51.652(15) 5_656 6
Sb9 Eu12 Eu9 48.542(15) . 6
Sb11 Eu12 Eu9 94.32(2) . 6
Eu9 Eu12 Eu9 63.56(2) . 6
Sb1 Eu12 Eu4 59.189(17) 3_545 3_545
Sb1 Eu12 Eu4 123.39(2) 8 3_545
Sb8 Eu12 Eu4 113.19(2) 5_656 3_545
Sb12 Eu12 Eu4 48.633(16) . 3_545
Sb10 Eu12 Eu4 147.723(12) 5_656 3_545
Sb9 Eu12 Eu4 99.016(19) . 3_545
Sb11 Eu12 Eu4 52.815(18) . 3_545
Eu9 Eu12 Eu4 145.87(2) . 3_545
Eu9 Eu12 Eu4 105.472(18) 6 3_545
Sb1 Eu12 Eu4 123.39(2) 3_545 8
Sb1 Eu12 Eu4 59.189(17) 8 8
Sb8 Eu12 Eu4 113.19(2) 5_656 8
Sb12 Eu12 Eu4 48.633(15) . 8
Sb10 Eu12 Eu4 147.723(12) 5_656 8
Sb9 Eu12 Eu4 99.016(18) . 8
Sb11 Eu12 Eu4 52.815(18) . 8
Eu9 Eu12 Eu4 105.472(18) . 8
Eu9 Eu12 Eu4 145.87(2) 6 8
Eu4 Eu12 Eu4 64.36(2) 3_545 8
Sb1 Eu12 Eu6 139.69(2) 3_545 8
Sb1 Eu12 Eu6 48.333(17) 8 8
Sb8 Eu12 Eu6 58.510(16) 5_656 8
Sb12 Eu12 Eu6 56.309(15) . 8
Sb10 Eu12 Eu6 97.832(16) 5_656 8
Sb9 Eu12 Eu6 134.234(13) . 8
Sb11 Eu12 Eu6 110.796(18) . 8
Eu9 Eu12 Eu6 96.085(18) . 8
Eu9 Eu12 Eu6 149.27(2) 6 8
Eu4 Eu12 Eu6 103.83(2) 3_545 8
Eu4 Eu12 Eu6 58.468(13) 8 8
Sb3 Cd1 Sb7 106.78(3) . .
Sb3 Cd1 Sb9 106.63(3) . .
Sb7 Cd1 Sb9 88.97(3) . .
Sb3 Cd1 Sb2 126.53(3) . .
Sb7 Cd1 Sb2 109.12(3) . .
Sb9 Cd1 Sb2 112.26(3) . .
Sb3 Cd1 Eu11 169.70(3) . .
Sb7 Cd1 Eu11 66.43(2) . .
Sb9 Cd1 Eu11 66.46(2) . .
Sb2 Cd1 Eu11 63.77(2) . .
Sb3 Cd1 Eu8 108.31(3) . .
Sb7 Cd1 Eu8 141.24(3) . .
Sb9 Cd1 Eu8 65.64(2) . .
Sb2 Cd1 Eu8 60.39(2) . .
Eu11 Cd1 Eu8 76.40(2) . .
Sb3 Cd1 Eu6 64.34(2) . .
Sb7 Cd1 Eu6 131.95(3) . .
Sb9 Cd1 Eu6 139.02(3) . .
Sb2 Cd1 Eu6 62.204(19) . .
Eu11 Cd1 Eu6 125.94(2) . .
Eu8 Cd1 Eu6 79.127(18) . .
Sb3 Cd1 Eu10 61.64(2) . .
Sb7 Cd1 Eu10 60.67(2) . .
Sb9 Cd1 Eu10 67.55(2) . .
Sb2 Cd1 Eu10 169.61(3) . .
Eu11 Cd1 Eu10 108.10(3) . .
Eu8 Cd1 Eu10 125.73(2) . .
Eu6 Cd1 Eu10 125.29(2) . .
Sb3 Cd1 Eu2 109.39(2) . .
Sb7 Cd1 Eu2 63.40(2) . .
Sb9 Cd1 Eu2 139.47(3) . .
Sb2 Cd1 Eu2 57.522(19) . .
Eu11 Cd1 Eu2 75.13(2) . .
Eu8 Cd1 Eu2 117.86(3) . .
Eu6 Cd1 Eu2 75.176(16) . .
Eu10 Cd1 Eu2 115.32(2) . .
Sb3 Cd1 Eu1 60.08(2) . .
Sb7 Cd1 Eu1 59.04(2) . .
Sb9 Cd1 Eu1 133.90(3) . .
Sb2 Cd1 Eu1 109.45(2) . .
Eu11 Cd1 Eu1 118.49(2) . .
Eu8 Cd1 Eu1 157.83(2) . .
Eu6 Cd1 Eu1 78.750(16) . .
Eu10 Cd1 Eu1 67.853(18) . .
Eu2 Cd1 Eu1 56.94(2) . .
Sb3 Cd1 Eu9 58.099(19) . .
Sb7 Cd1 Eu9 123.86(3) . .
Sb9 Cd1 Eu9 54.48(2) . .
Sb2 Cd1 Eu9 122.97(2) . .
Eu11 Cd1 Eu9 118.30(2) . .
Eu8 Cd1 Eu9 65.20(2) . .
Eu6 Cd1 Eu9 92.683(18) . .
Eu10 Cd1 Eu9 65.978(19) . .
Eu2 Cd1 Eu9 166.03(2) . .
Eu1 Cd1 Eu9 114.56(2) . .
Sb7 Cd2 Sb4 111.99(3) 5_556 7_556
Sb7 Cd2 Sb4 111.99(3) 5_556 4_546
Sb4 Cd2 Sb4 121.65(4) 7_556 4_546
Sb7 Cd2 Sb6 82.53(4) 5_556 5_556
Sb4 Cd2 Sb6 110.99(3) 7_556 5_556
Sb4 Cd2 Sb6 110.99(3) 4_546 5_556
Sb7 Cd2 Cd3 151.49(5) 5_556 .
Sb4 Cd2 Cd3 61.45(2) 7_556 .
Sb4 Cd2 Cd3 61.45(2) 4_546 .
Sb6 Cd2 Cd3 125.98(4) 5_556 .
Sb7 Cd2 Eu2 68.15(2) 5_556 5_556
Sb4 Cd2 Eu2 172.04(4) 7_556 5_556
Sb4 Cd2 Eu2 64.07(2) 4_546 5_556
Sb6 Cd2 Eu2 61.047(19) 5_556 5_556
Cd3 Cd2 Eu2 122.462(19) . 5_556
Sb7 Cd2 Eu2 68.15(2) 5_556 2_556
Sb4 Cd2 Eu2 64.07(2) 7_556 2_556
Sb4 Cd2 Eu2 172.04(4) 4_546 2_556
Sb6 Cd2 Eu2 61.047(19) 5_556 2_556
Cd3 Cd2 Eu2 122.462(19) . 2_556
Eu2 Cd2 Eu2 109.68(3) 5_556 2_556
Sb7 Cd2 Eu1 58.27(2) 5_556 5_556
Sb4 Cd2 Eu1 129.09(4) 7_556 5_556
Sb4 Cd2 Eu1 56.22(2) 4_546 5_556
Sb6 Cd2 Eu1 116.02(3) 5_556 5_556
Cd3 Cd2 Eu1 102.60(3) . 5_556
Eu2 Cd2 Eu1 58.229(19) 5_556 5_556
Eu2 Cd2 Eu1 125.77(3) 2_556 5_556
Sb7 Cd2 Eu1 58.27(2) 5_556 2_556
Sb4 Cd2 Eu1 56.22(2) 7_556 2_556
Sb4 Cd2 Eu1 129.09(4) 4_546 2_556
Sb6 Cd2 Eu1 116.02(3) 5_556 2_556
Cd3 Cd2 Eu1 102.60(3) . 2_556
Eu2 Cd2 Eu1 125.77(3) 5_556 2_556
Eu2 Cd2 Eu1 58.229(19) 2_556 2_556
Eu1 Cd2 Eu1 85.61(3) 5_556 2_556
Sb8 Cd3 Sb12 103.76(4) . 5_656
Sb8 Cd3 Cd2 141.17(4) . .
Sb12 Cd3 Cd2 115.07(4) 5_656 .
Sb8 Cd3 Sb4 110.49(3) . 4_546
Sb12 Cd3 Sb4 107.82(3) 5_656 4_546
Cd2 Cd3 Sb4 58.40(2) . 4_546
Sb8 Cd3 Sb4 110.49(2) . 7_556
Sb12 Cd3 Sb4 107.82(3) 5_656 7_556
Cd2 Cd3 Sb4 58.40(2) . 7_556
Sb4 Cd3 Sb4 115.70(4) 4_546 7_556
Sb8 Cd3 Eu6 73.97(2) . 7_556
Sb12 Cd3 Eu6 72.03(2) 5_656 7_556
Cd2 Cd3 Eu6 117.173(18) . 7_556
Sb4 Cd3 Eu6 175.26(3) 4_546 7_556
Sb4 Cd3 Eu6 60.36(2) 7_556 7_556
Sb8 Cd3 Eu6 73.97(2) . 4_546
Sb12 Cd3 Eu6 72.03(2) 5_656 4_546
Cd2 Cd3 Eu6 117.173(18) . 4_546
Sb4 Cd3 Eu6 60.36(2) 4_546 4_546
Sb4 Cd3 Eu6 175.26(3) 7_556 4_546
Eu6 Cd3 Eu6 123.41(3) 7_556 4_546
Sb8 Cd3 Eu3 57.84(2) . 6
Sb12 Cd3 Eu3 138.99(2) 5_656 6
Cd2 Cd3 Eu3 90.53(3) . 6
Sb4 Cd3 Eu3 57.63(2) 4_546 6
Sb4 Cd3 Eu3 112.95(3) 7_556 6
Eu6 Cd3 Eu3 125.67(3) 7_556 6
Eu6 Cd3 Eu3 67.716(17) 4_546 6
Sb8 Cd3 Eu3 57.84(2) . .
Sb12 Cd3 Eu3 138.99(2) 5_656 .
Cd2 Cd3 Eu3 90.53(3) . .
Sb4 Cd3 Eu3 112.95(3) 4_546 .
Sb4 Cd3 Eu3 57.62(2) 7_556 .
Eu6 Cd3 Eu3 67.715(17) 7_556 .
Eu6 Cd3 Eu3 125.68(3) 4_546 .
Eu3 Cd3 Eu3 66.25(3) 6 .
Eu12 Sb1 Eu6 83.60(2) 3_455 .
Eu12 Sb1 Eu8 89.03(2) 3_455 8_455
Eu6 Sb1 Eu8 142.19(3) . 8_455
Eu12 Sb1 Eu1 149.65(3) 3_455 .
Eu6 Sb1 Eu1 93.373(19) . .
Eu8 Sb1 Eu1 110.42(2) 8_455 .
Eu12 Sb1 Eu2 142.89(3) 3_455 .
Eu6 Sb1 Eu2 85.863(18) . .
Eu8 Sb1 Eu2 77.978(19) 8_455 .
Eu1 Sb1 Eu2 66.33(2) . .
Eu12 Sb1 Eu5 83.33(2) 3_455 .
Eu6 Sb1 Eu5 71.940(19) . .
Eu8 Sb1 Eu5 143.92(2) 8_455 .
Eu1 Sb1 Eu5 67.157(18) . .
Eu2 Sb1 Eu5 126.49(2) . .
Eu12 Sb1 Eu9 77.18(2) 3_455 8_455
Eu6 Sb1 Eu9 138.78(2) . 8_455
Eu8 Sb1 Eu9 74.05(2) 8_455 8_455
Eu1 Sb1 Eu9 85.82(2) . 8_455
Eu2 Sb1 Eu9 129.96(2) . 8_455
Eu5 Sb1 Eu9 69.87(2) . 8_455
Eu12 Sb1 Eu4 74.294(19) 3_455 .
Eu6 Sb1 Eu4 72.408(16) . .
Eu8 Sb1 Eu4 69.894(19) 8_455 .
Eu1 Sb1 Eu4 133.50(2) . .
Eu2 Sb1 Eu4 68.61(2) . .
Eu5 Sb1 Eu4 139.54(2) . .
Eu9 Sb1 Eu4 133.78(2) 8_455 .
Cd1 Sb2 Eu2 71.87(2) . .
Cd1 Sb2 Eu8 66.95(2) . .
Eu2 Sb2 Eu8 138.74(2) . .
Cd1 Sb2 Eu6 66.27(2) . .
Eu2 Sb2 Eu6 82.442(18) . .
Eu8 Sb2 Eu6 83.583(19) . .
Cd1 Sb2 Eu11 64.51(2) . .
Eu2 Sb2 Eu11 81.037(19) . .
Eu8 Sb2 Eu11 79.260(19) . .
Eu6 Sb2 Eu11 130.75(2) . .
Cd1 Sb2 Eu7 119.85(2) . .
Eu2 Sb2 Eu7 136.71(2) . .
Eu8 Sb2 Eu7 70.59(2) . .
Eu6 Sb2 Eu7 68.512(19) . .
Eu11 Sb2 Eu7 142.24(2) . .
Cd1 Sb2 Eu7 122.46(3) . 7
Eu2 Sb2 Eu7 66.16(2) . 7
Eu8 Sb2 Eu7 137.47(2) . 7
Eu6 Sb2 Eu7 138.94(2) . 7
Eu11 Sb2 Eu7 71.505(18) . 7
Eu7 Sb2 Eu7 117.67(2) . 7
Cd1 Sb2 Eu4 118.58(3) . 7
Eu2 Sb2 Eu4 135.92(2) . 7
Eu8 Sb2 Eu4 66.96(2) . 7
Eu6 Sb2 Eu4 141.64(2) . 7
Eu11 Sb2 Eu4 68.926(17) . 7
Eu7 Sb2 Eu4 78.50(2) . 7
Eu7 Sb2 Eu4 73.94(2) 7 7
Cd1 Sb2 Eu4 120.48(2) . .
Eu2 Sb2 Eu4 66.547(19) . .
Eu8 Sb2 Eu4 139.77(2) . .
Eu6 Sb2 Eu4 67.709(19) . .
Eu11 Sb2 Eu4 140.90(2) . .
Eu7 Sb2 Eu4 72.87(2) . .
Eu7 Sb2 Eu4 75.588(19) 7 .
Eu4 Sb2 Eu4 120.95(2) 7 .
Cd1 Sb3 Eu5 123.40(3) . .
Cd1 Sb3 Eu5 136.47(3) . 7_556
Eu5 Sb3 Eu5 99.08(2) . 7_556
Cd1 Sb3 Eu9 76.71(2) . .
Eu5 Sb3 Eu9 150.01(2) . .
Eu5 Sb3 Eu9 69.194(17) 7_556 .
Cd1 Sb3 Eu10 71.20(2) . .
Eu5 Sb3 Eu10 130.36(3) . .
Eu5 Sb3 Eu10 74.182(18) 7_556 .
Eu9 Sb3 Eu10 74.539(19) . .
Cd1 Sb3 Eu6 67.10(3) . .
Eu5 Sb3 Eu6 70.43(2) . .
Eu5 Sb3 Eu6 146.26(2) 7_556 .
Eu9 Sb3 Eu6 103.50(2) . .
Eu10 Sb3 Eu6 137.37(2) . .
Cd1 Sb3 Eu1 74.08(2) . .
Eu5 Sb3 Eu1 66.70(2) . .
Eu5 Sb3 Eu1 120.98(2) 7_556 .
Eu9 Sb3 Eu1 143.20(2) . .
Eu10 Sb3 Eu1 75.190(18) . .
Eu6 Sb3 Eu1 85.235(18) . .
Cd1 Sb3 Eu3 119.64(2) . 7_556
Eu5 Sb3 Eu3 72.95(2) . 7_556
Eu5 Sb3 Eu3 78.889(18) 7_556 7_556
Eu9 Sb3 Eu3 77.64(2) . 7_556
Eu10 Sb3 Eu3 146.57(2) . 7_556
Eu6 Sb3 Eu3 67.394(19) . 7_556
Eu1 Sb3 Eu3 136.98(2) . 7_556
Cd2 Sb4 Cd3 60.15(3) 7_556 7_556
Cd2 Sb4 Eu6 124.95(3) 7_556 .
Cd3 Sb4 Eu6 66.66(2) 7_556 .
Cd2 Sb4 Eu1 77.88(3) 7_556 8
Cd3 Sb4 Eu1 117.24(3) 7_556 8
Eu6 Sb4 Eu1 143.22(2) . 8
Cd2 Sb4 Eu3 101.45(3) 7_556 7_556
Cd3 Sb4 Eu3 73.97(2) 7_556 7_556
Eu6 Sb4 Eu3 75.702(17) . 7_556
Eu1 Sb4 Eu3 71.21(2) 8 7_556
Cd2 Sb4 Eu2 65.74(2) 7_556 8
Cd3 Sb4 Eu2 122.83(3) 7_556 8
Eu6 Sb4 Eu2 147.24(2) . 8
Eu1 Sb4 Eu2 64.90(2) 8 8
Eu3 Sb4 Eu2 135.88(2) 7_556 8
Cd2 Sb4 Eu7 82.75(3) 7_556 .
Cd3 Sb4 Eu7 78.13(2) 7_556 .
Eu6 Sb4 Eu7 73.349(18) . .
Eu1 Sb4 Eu7 142.79(2) 8 .
Eu3 Sb4 Eu7 144.52(2) 7_556 .
Eu2 Sb4 Eu7 78.23(2) 8 .
Cd2 Sb4 Eu8 134.43(3) 7_556 .
Cd3 Sb4 Eu8 141.32(3) 7_556 .
Eu6 Sb4 Eu8 82.557(17) . .
Eu1 Sb4 Eu8 101.443(19) 8 .
Eu3 Sb4 Eu8 121.75(2) 7_556 .
Eu2 Sb4 Eu8 72.848(16) 8 .
Eu7 Sb4 Eu8 70.740(18) . .
Sb5 Sb5 Eu1 121.826(18) 5_556 6
Sb5 Sb5 Eu1 121.826(18) 5_556 .
Eu1 Sb5 Eu1 114.55(3) 6 .
Sb5 Sb5 Eu3 69.04(3) 5_556 6
Eu1 Sb5 Eu3 75.95(2) 6 6
Eu1 Sb5 Eu3 141.98(3) . 6
Sb5 Sb5 Eu3 69.04(3) 5_556 .
Eu1 Sb5 Eu3 141.98(3) 6 .
Eu1 Sb5 Eu3 75.94(2) . .
Eu3 Sb5 Eu3 75.55(3) 6 .
Sb5 Sb5 Eu3 63.22(3) 5_556 5_556
Eu1 Sb5 Eu3 70.417(19) 6 5_556
Eu1 Sb5 Eu3 130.55(3) . 5_556
Eu3 Sb5 Eu3 87.43(2) 6 5_556
Eu3 Sb5 Eu3 132.26(3) . 5_556
Sb5 Sb5 Eu3 63.22(3) 5_556 2_556
Eu1 Sb5 Eu3 130.55(3) 6 2_556
Eu1 Sb5 Eu3 70.417(19) . 2_556
Eu3 Sb5 Eu3 132.26(3) 6 2_556
Eu3 Sb5 Eu3 87.43(2) . 2_556
Eu3 Sb5 Eu3 71.69(3) 5_556 2_556
Sb5 Sb5 Eu10 133.34(5) 5_556 .
Eu1 Sb5 Eu10 74.010(18) 6 .
Eu1 Sb5 Eu10 74.010(18) . .
Eu3 Sb5 Eu10 74.51(2) 6 .
Eu3 Sb5 Eu10 74.51(2) . .
Eu3 Sb5 Eu10 143.065(15) 5_556 .
Eu3 Sb5 Eu10 143.065(15) 2_556 .
Sb6 Sb6 Cd2 112.00(5) 5 5_556
Sb6 Sb6 Eu2 116.76(2) 5 .
Cd2 Sb6 Eu2 67.051(19) 5_556 .
Sb6 Sb6 Eu2 116.76(2) 5 6
Cd2 Sb6 Eu2 67.050(19) 5_556 6
Eu2 Sb6 Eu2 118.72(3) . 6
Sb6 Sb6 Eu7 82.41(3) 5 4_545
Cd2 Sb6 Eu7 137.094(17) 5_556 4_545
Eu2 Sb6 Eu7 143.70(3) . 4_545
Eu2 Sb6 Eu7 70.40(2) 6 4_545
Sb6 Sb6 Eu7 82.41(3) 5 7
Cd2 Sb6 Eu7 137.094(17) 5_556 7
Eu2 Sb6 Eu7 70.40(2) . 7
Eu2 Sb6 Eu7 143.70(3) 6 7
Eu7 Sb6 Eu7 83.10(3) 4_545 7
Sb6 Sb6 Eu11 144.42(5) 5 .
Cd2 Sb6 Eu11 103.58(3) 5_556 .
Eu2 Sb6 Eu11 76.853(18) . .
Eu2 Sb6 Eu11 76.853(18) 6 .
Eu7 Sb6 Eu11 71.27(2) 4_545 .
Eu7 Sb6 Eu11 71.27(2) 7 .
Cd2 Sb7 Cd1 131.65(2) 5_556 .
Cd2 Sb7 Cd1 131.65(2) 5_556 6
Cd1 Sb7 Cd1 91.43(4) . 6
Cd2 Sb7 Eu10 135.75(4) 5_556 .
Cd1 Sb7 Eu10 70.92(2) . .
Cd1 Sb7 Eu10 70.92(2) 6 .
Cd2 Sb7 Eu1 76.62(2) 5_556 6
Cd1 Sb7 Eu1 146.66(3) . 6
Cd1 Sb7 Eu1 73.89(2) 6 6
Eu10 Sb7 Eu1 75.97(2) . 6
Cd2 Sb7 Eu1 76.62(2) 5_556 .
Cd1 Sb7 Eu1 73.89(2) . .
Cd1 Sb7 Eu1 146.66(3) 6 .
Eu10 Sb7 Eu1 75.97(2) . .
Eu1 Sb7 Eu1 102.02(3) 6 .
Cd2 Sb7 Eu11 110.93(4) 5_556 .
Cd1 Sb7 Eu11 64.07(2) . .
Cd1 Sb7 Eu11 64.07(2) 6 .
Eu10 Sb7 Eu11 113.32(3) . .
Eu1 Sb7 Eu11 128.985(15) 6 .
Eu1 Sb7 Eu11 128.985(15) . .
Cd2 Sb7 Eu2 63.470(18) 5_556 6
Cd1 Sb7 Eu2 140.39(3) . 6
Cd1 Sb7 Eu2 69.03(2) 6 6
Eu10 Sb7 Eu2 127.990(15) . 6
Eu1 Sb7 Eu2 62.089(19) 6 6
Eu1 Sb7 Eu2 139.20(3) . 6
Eu11 Sb7 Eu2 76.35(2) . 6
Cd2 Sb7 Eu2 63.470(18) 5_556 .
Cd1 Sb7 Eu2 69.03(2) . .
Cd1 Sb7 Eu2 140.39(3) 6 .
Eu10 Sb7 Eu2 127.990(15) . .
Eu1 Sb7 Eu2 139.20(3) 6 .
Eu1 Sb7 Eu2 62.090(19) . .
Eu11 Sb7 Eu2 76.34(2) . .
Eu2 Sb7 Eu2 104.01(3) 6 .
Cd3 Sb8 Eu3 75.14(3) . 6
Cd3 Sb8 Eu3 75.14(3) . .
Eu3 Sb8 Eu3 77.21(3) 6 .
Cd3 Sb8 Eu5 123.081(17) . 7_556
Eu3 Sb8 Eu5 142.83(3) 6 7_556
Eu3 Sb8 Eu5 77.42(2) . 7_556
Cd3 Sb8 Eu5 123.081(17) . 4_546
Eu3 Sb8 Eu5 77.42(2) 6 4_546
Eu3 Sb8 Eu5 142.83(3) . 4_546
Eu5 Sb8 Eu5 108.79(3) 7_556 4_546
Cd3 Sb8 Eu12 90.21(4) . 5_656
Eu3 Sb8 Eu12 137.657(18) 6 5_656
Eu3 Sb8 Eu12 137.656(18) . 5_656
Eu5 Sb8 Eu12 78.19(2) 7_556 5_656
Eu5 Sb8 Eu12 78.19(2) 4_546 5_656
Cd3 Sb8 Eu10 144.68(4) . .
Eu3 Sb8 Eu10 77.44(2) 6 .
Eu3 Sb8 Eu10 77.44(2) . .
Eu5 Sb8 Eu10 70.838(17) 7_556 .
Eu5 Sb8 Eu10 70.838(17) 4_546 .
Eu12 Sb8 Eu10 125.11(3) 5_656 .
Cd3 Sb8 Eu6 59.343(18) . 7_556
Eu3 Sb8 Eu6 127.99(3) 6 7_556
Eu3 Sb8 Eu6 68.404(17) . 7_556
Eu5 Sb8 Eu6 64.386(18) 7_556 7_556
Eu5 Sb8 Eu6 148.13(3) 4_546 7_556
Eu12 Sb8 Eu6 69.949(18) 5_656 7_556
Eu10 Sb8 Eu6 127.978(15) . 7_556
Cd3 Sb8 Eu6 59.343(18) . 4_546
Eu3 Sb8 Eu6 68.406(17) 6 4_546
Eu3 Sb8 Eu6 127.99(3) . 4_546
Eu5 Sb8 Eu6 148.13(3) 7_556 4_546
Eu5 Sb8 Eu6 64.386(18) 4_546 4_546
Eu12 Sb8 Eu6 69.949(18) 5_656 4_546
Eu10 Sb8 Eu6 127.978(15) . 4_546
Eu6 Sb8 Eu6 104.02(3) 7_556 4_546
Cd1 Sb9 Cd1 90.28(4) . 6
Cd1 Sb9 Eu9 78.12(2) . .
Cd1 Sb9 Eu9 137.46(3) 6 .
Cd1 Sb9 Eu9 137.45(3) . 6
Cd1 Sb9 Eu9 78.12(2) 6 6
Eu9 Sb9 Eu9 83.35(3) . 6
Cd1 Sb9 Eu8 138.03(3) . 6
Cd1 Sb9 Eu8 64.42(2) 6 6
Eu9 Sb9 Eu8 143.08(3) . 6
Eu9 Sb9 Eu8 72.37(2) 6 6
Cd1 Sb9 Eu8 64.43(2) . .
Cd1 Sb9 Eu8 138.03(3) 6 .
Eu9 Sb9 Eu8 72.37(2) . .
Eu9 Sb9 Eu8 143.08(3) 6 .
Eu8 Sb9 Eu8 111.99(3) 6 .
Cd1 Sb9 Eu11 63.63(2) . .
Cd1 Sb9 Eu11 63.63(2) 6 .
Eu9 Sb9 Eu11 137.576(16) . .
Eu9 Sb9 Eu11 137.576(16) 6 .
Eu8 Sb9 Eu11 74.932(19) 6 .
Eu8 Sb9 Eu11 74.932(19) . .
Cd1 Sb9 Eu10 65.69(2) . .
Cd1 Sb9 Eu10 65.69(2) 6 .
Eu9 Sb9 Eu10 72.28(2) . .
Eu9 Sb9 Eu10 72.28(2) 6 .
Eu8 Sb9 Eu10 123.106(16) 6 .
Eu8 Sb9 Eu10 123.106(16) . .
Eu11 Sb9 Eu10 105.27(3) . .
Cd1 Sb9 Eu12 134.680(19) . .
Cd1 Sb9 Eu12 134.680(19) 6 .
Eu9 Sb9 Eu12 71.122(19) . .
Eu9 Sb9 Eu12 71.123(19) 6 .
Eu8 Sb9 Eu12 74.851(17) 6 .
Eu8 Sb9 Eu12 74.850(17) . .
Eu11 Sb9 Eu12 124.44(3) . .
Eu10 Sb9 Eu12 130.28(3) . .
Sb10 Sb10 Eu5 120.323(17) 5_656 4_546
Sb10 Sb10 Eu5 120.323(17) 5_656 7_556
Eu5 Sb10 Eu5 119.04(3) 4_546 7_556
Sb10 Sb10 Eu9 66.43(3) 5_656 2_656
Eu5 Sb10 Eu9 140.93(3) 4_546 2_656
Eu5 Sb10 Eu9 72.09(2) 7_556 2_656
Sb10 Sb10 Eu9 66.43(3) 5_656 5_656
Eu5 Sb10 Eu9 72.09(2) 4_546 5_656
Eu5 Sb10 Eu9 140.93(3) 7_556 5_656
Eu9 Sb10 Eu9 77.94(3) 2_656 5_656
Sb10 Sb10 Eu9 64.75(3) 5_656 6
Eu5 Sb10 Eu9 69.417(18) 4_546 6
Eu5 Sb10 Eu9 135.90(3) 7_556 6
Eu9 Sb10 Eu9 131.18(3) 2_656 6
Eu9 Sb10 Eu9 82.98(2) 5_656 6
Sb10 Sb10 Eu9 64.75(3) 5_656 .
Eu5 Sb10 Eu9 135.90(3) 4_546 .
Eu5 Sb10 Eu9 69.418(18) 7_556 .
Eu9 Sb10 Eu9 82.98(2) 2_656 .
Eu9 Sb10 Eu9 131.18(3) 5_656 .
Eu9 Sb10 Eu9 76.72(3) 6 .
Sb10 Sb10 Eu10 121.97(5) 5_656 .
Eu5 Sb10 Eu10 72.020(19) 4_546 .
Eu5 Sb10 Eu10 72.020(19) 7_556 .
Eu9 Sb10 Eu10 141.020(14) 2_656 .
Eu9 Sb10 Eu10 141.020(14) 5_656 .
Eu9 Sb10 Eu10 70.59(2) 6 .
Eu9 Sb10 Eu10 70.59(2) . .
Sb10 Sb10 Eu12 122.24(4) 5_656 5_656
Eu5 Sb10 Eu12 76.814(18) 4_546 5_656
Eu5 Sb10 Eu12 76.814(18) 7_556 5_656
Eu9 Sb10 Eu12 69.477(19) 2_656 5_656
Eu9 Sb10 Eu12 69.477(19) 5_656 5_656
Eu9 Sb10 Eu12 141.633(14) 6 5_656
Eu9 Sb10 Eu12 141.634(14) . 5_656
Eu10 Sb10 Eu12 115.79(3) . 5_656
Sb11 Sb11 Eu8 119.294(16) 5_655 6
Sb11 Sb11 Eu8 119.293(16) 5_655 .
Eu8 Sb11 Eu8 121.38(3) 6 .
Sb11 Sb11 Eu4 67.14(3) 5_655 4_545
Eu8 Sb11 Eu4 69.349(19) 6 4_545
Eu8 Sb11 Eu4 138.85(3) . 4_545
Sb11 Sb11 Eu4 67.14(3) 5_655 7
Eu8 Sb11 Eu4 138.85(3) 6 7
Eu8 Sb11 Eu4 69.35(2) . 7
Eu4 Sb11 Eu4 78.69(3) 4_545 7
Sb11 Sb11 Eu4 64.37(2) 5_655 8
Eu8 Sb11 Eu4 137.96(3) 6 8
Eu8 Sb11 Eu4 70.174(18) . 8
Eu4 Sb11 Eu4 131.51(3) 4_545 8
Eu4 Sb11 Eu4 82.88(2) 7 8
Sb11 Sb11 Eu4 64.37(2) 5_655 3_545
Eu8 Sb11 Eu4 70.175(18) 6 3_545
Eu8 Sb11 Eu4 137.96(3) . 3_545
Eu4 Sb11 Eu4 82.88(2) 4_545 3_545
Eu4 Sb11 Eu4 131.51(3) 7 3_545
Eu4 Sb11 Eu4 76.68(3) 8 3_545
Sb11 Sb11 Eu11 122.57(4) 5_655 .
Eu8 Sb11 Eu11 75.483(17) 6 .
Eu8 Sb11 Eu11 75.484(17) . .
Eu4 Sb11 Eu11 69.245(19) 4_545 .
Eu4 Sb11 Eu11 69.245(19) 7 .
Eu4 Sb11 Eu11 141.649(14) 8 .
Eu4 Sb11 Eu11 141.649(14) 3_545 .
Sb11 Sb11 Eu12 118.16(4) 5_655 .
Eu8 Sb11 Eu12 75.864(19) 6 .
Eu8 Sb11 Eu12 75.864(19) . .
Eu4 Sb11 Eu12 140.611(14) 4_545 .
Eu4 Sb11 Eu12 140.611(14) 7 .
Eu4 Sb11 Eu12 68.12(2) 8 .
Eu4 Sb11 Eu12 68.12(2) 3_545 .
Eu11 Sb11 Eu12 119.27(3) . .
Cd3 Sb12 Eu4 131.43(2) 5_656 3_545
Cd3 Sb12 Eu4 131.43(2) 5_656 8
Eu4 Sb12 Eu4 86.03(3) 3_545 8
Cd3 Sb12 Eu7 78.78(3) 5_656 8
Eu4 Sb12 Eu7 143.61(3) 3_545 8
Eu4 Sb12 Eu7 84.46(2) 8 8
Cd3 Sb12 Eu7 78.78(3) 5_656 3_545
Eu4 Sb12 Eu7 84.46(2) 3_545 3_545
Eu4 Sb12 Eu7 143.61(3) 8 3_545
Eu7 Sb12 Eu7 82.72(3) 8 3_545
Cd3 Sb12 Eu12 86.97(3) 5_656 .
Eu4 Sb12 Eu12 74.00(2) 3_545 .
Eu4 Sb12 Eu12 74.00(2) 8 .
Eu7 Sb12 Eu12 135.528(17) 8 .
Eu7 Sb12 Eu12 135.528(17) 3_545 .
Cd3 Sb12 Eu11 140.78(4) 5_656 5_655
Eu4 Sb12 Eu11 71.577(19) 3_545 5_655
Eu4 Sb12 Eu11 71.577(19) 8 5_655
Eu7 Sb12 Eu11 72.087(19) 8 5_655
Eu7 Sb12 Eu11 72.087(19) 3_545 5_655
Eu12 Sb12 Eu11 132.25(3) . 5_655
Cd3 Sb12 Eu6 60.295(18) 5_656 8
Eu4 Sb12 Eu6 140.73(3) 3_545 8
Eu4 Sb12 Eu6 71.169(18) 8 8
Eu7 Sb12 Eu6 67.076(17) 8 8
Eu7 Sb12 Eu6 132.30(3) 3_545 8
Eu12 Sb12 Eu6 69.245(18) . 8
Eu11 Sb12 Eu6 126.276(15) 5_655 8
Cd3 Sb12 Eu6 60.295(17) 5_656 3_545
Eu4 Sb12 Eu6 71.169(18) 3_545 3_545
Eu4 Sb12 Eu6 140.73(3) 8 3_545
Eu7 Sb12 Eu6 132.30(3) 8 3_545
Eu7 Sb12 Eu6 67.076(18) 3_545 3_545
Eu12 Sb12 Eu6 69.245(18) . 3_545
Eu11 Sb12 Eu6 126.276(15) 5_655 3_545
Eu6 Sb12 Eu6 107.03(3) 8 3_545
Eu9 Sb13 Eu9 92.08(3) 7_556 8_455
Eu9 Sb13 Eu3 90.403(19) 7_556 .
Eu9 Sb13 Eu3 155.979(12) 8_455 .
Eu9 Sb13 Eu3 155.978(12) 7_556 2_556
Eu9 Sb13 Eu3 90.404(19) 8_455 2_556
Eu3 Sb13 Eu3 96.94(3) . 2_556
Eu9 Sb13 Eu5 70.273(19) 7_556 .
Eu9 Sb13 Eu5 72.37(2) 8_455 .
Eu3 Sb13 Eu5 86.07(2) . .
Eu3 Sb13 Eu5 132.866(17) 2_556 .
Eu9 Sb13 Eu5 72.37(2) 7_556 2_556
Eu9 Sb13 Eu5 70.272(19) 8_455 2_556
Eu3 Sb13 Eu5 132.866(16) . 2_556
Eu3 Sb13 Eu5 86.07(2) 2_556 2_556
Eu5 Sb13 Eu5 125.05(3) . 2_556
Eu9 Sb13 Eu1 132.924(17) 7_556 .
Eu9 Sb13 Eu1 86.581(19) 8_455 .
Eu3 Sb13 Eu1 74.39(2) . .
Eu3 Sb13 Eu1 71.07(2) 2_556 .
Eu5 Sb13 Eu1 64.543(15) . .
Eu5 Sb13 Eu1 147.439(11) 2_556 .
Eu9 Sb13 Eu1 86.581(19) 7_556 2_556
Eu9 Sb13 Eu1 132.925(17) 8_455 2_556
Eu3 Sb13 Eu1 71.07(2) . 2_556
Eu3 Sb13 Eu1 74.38(2) 2_556 2_556
Eu5 Sb13 Eu1 147.439(11) . 2_556
Eu5 Sb13 Eu1 64.545(16) 2_556 2_556
Eu1 Sb13 Eu1 126.82(3) . 2_556
Eu4 Sb14 Eu4 93.88(3) 2 .
Eu4 Sb14 Eu2 146.541(17) 2 .
Eu4 Sb14 Eu2 75.333(17) . .
Eu4 Sb14 Eu2 75.335(17) 2 2
Eu4 Sb14 Eu2 146.541(17) . 2
Eu2 Sb14 Eu2 129.63(3) . 2
Eu4 Sb14 Eu7 90.99(2) 2 8_455
Eu4 Sb14 Eu7 142.262(15) . 8_455
Eu2 Sb14 Eu7 80.16(2) . 8_455
Eu2 Sb14 Eu7 70.56(2) 2 8_455
Eu4 Sb14 Eu7 142.262(16) 2 7
Eu4 Sb14 Eu7 90.99(2) . 7
Eu2 Sb14 Eu7 70.56(2) . 7
Eu2 Sb14 Eu7 80.16(2) 2 7
Eu7 Sb14 Eu7 107.43(3) 8_455 7
Eu4 Sb14 Eu8 71.74(2) 2 8_455
Eu4 Sb14 Eu8 73.61(2) . 8_455
Eu2 Sb14 Eu8 74.829(19) . 8_455
Eu2 Sb14 Eu8 129.263(17) 2 8_455
Eu7 Sb14 Eu8 72.534(16) 8_455 8_455
Eu7 Sb14 Eu8 144.718(13) 7 8_455
Eu4 Sb14 Eu8 73.61(2) 2 7
Eu4 Sb14 Eu8 71.74(2) . 7
Eu2 Sb14 Eu8 129.263(17) . 7
Eu2 Sb14 Eu8 74.828(19) 2 7
Eu7 Sb14 Eu8 144.718(13) 8_455 7
Eu7 Sb14 Eu8 72.534(16) 7 7
Eu8 Sb14 Eu8 128.29(3) 8_455 7

loop_
_geom_bond_atom_site_label_1
_geom_bond_atom_site_label_2
_geom_bond_distance
_geom_bond_site_symmetry_2
Eu1 Sb5 3.1669(8) .
Eu1 Sb1 3.2660(9) .
Eu1 Sb4 3.3330(9) 8_455
Eu1 Sb7 3.4278(9) .
Eu1 Sb3 3.4614(11) .
Eu1 Sb13 3.4715(8) .
Eu1 Eu2 3.5975(10) .
Eu1 Eu5 3.7065(9) .
Eu1 Cd1 3.8403(11) .
Eu1 Eu3 3.8927(10) 2_556
Eu1 Cd2 3.9208(10) 5_556
Eu1 Eu3 4.0479(11) .
Eu2 Sb6 3.2473(9) .
Eu2 Sb2 3.2863(10) .
Eu2 Sb14 3.2987(8) .
Eu2 Sb1 3.3098(9) .
Eu2 Sb4 3.3710(10) 8_455
Eu2 Cd2 3.4174(9) 5_556
Eu2 Sb7 3.5453(9) .
Eu2 Cd1 3.7023(10) .
Eu2 Eu7 3.8181(10) 7
Eu2 Eu4 3.9789(10) .
Eu2 Eu8 4.0943(9) 8_455
Eu3 Sb13 3.2164(8) .
Eu3 Sb8 3.3426(10) .
Eu3 Sb4 3.3536(10) 7_556
Eu3 Sb5 3.4049(10) .
Eu3 Sb5 3.5616(10) 5_556
Eu3 Cd3 3.8164(11) .
Eu3 Sb3 3.8205(10) 7_556
Eu3 Eu1 3.8926(10) 2_556
Eu3 Eu6 4.0427(9) 7_556
Eu3 Eu3 4.1713(13) 6
Eu3 Eu5 4.2407(12) 7_556
Eu4 Sb14 3.2118(9) .
Eu4 Sb12 3.2591(9) 3_455
Eu4 Sb11 3.5068(9) 7
Eu4 Sb11 3.5839(10) 3_455
Eu4 Sb1 3.7243(11) .
Eu4 Sb2 3.7455(9) 7
Eu4 Eu8 3.9004(11) 7
Eu4 Sb2 3.9046(10) .
Eu4 Eu8 3.9878(10) 8_455
Eu4 Eu11 4.0740(9) 7
Eu4 Eu6 4.0916(9) .
Eu5 Sb10 3.2427(8) 7_556
Eu5 Sb3 3.2749(9) .
Eu5 Sb3 3.3450(10) 7_556
Eu5 Sb1 3.4310(10) .
Eu5 Sb8 3.4373(9) 7_556
Eu5 Sb13 3.4705(8) .
Eu5 Eu9 3.8463(9) 7_556
Eu5 Eu6 3.8774(10) .
Eu5 Eu9 3.9451(11) 8_455
Eu5 Eu10 4.0916(9) 7_556
Eu5 Eu3 4.2407(12) 7_556
Eu6 Sb1 3.1597(10) .
Eu6 Sb4 3.2330(10) .
Eu6 Sb2 3.4015(9) .
Eu6 Cd3 3.4152(9) 7_556
Eu6 Sb3 3.4444(9) .
Eu6 Cd1 3.5201(11) .
Eu6 Sb12 3.7402(9) 3_455
Eu6 Sb8 3.8157(9) 7_556
Eu6 Eu7 3.9485(9) .
Eu6 Eu3 4.0427(9) 7_556
Eu7 Sb14 3.3117(8) 7
Eu7 Sb6 3.3738(9) 7
Eu7 Sb4 3.3751(10) .
Eu7 Sb12 3.3866(9) 3_455
Eu7 Sb2 3.6066(10) .
Eu7 Sb2 3.6827(9) 7
Eu7 Eu2 3.8181(10) 7
Eu7 Eu8 3.9939(10) .
Eu7 Eu11 4.1664(9) 7
Eu7 Eu2 4.2562(11) 8
Eu8 Sb1 3.1961(9) 8
Eu8 Sb2 3.2918(10) .
Eu8 Sb11 3.3452(9) .
Eu8 Sb14 3.4376(8) 7
Eu8 Cd1 3.4842(10) .
Eu8 Sb9 3.5188(9) .
Eu8 Sb4 3.5215(10) .
Eu8 Eu4 3.9004(11) 7
Eu8 Eu4 3.9878(10) 8
Eu8 Eu9 4.0123(11) .
Eu8 Eu2 4.0942(9) 8
Eu9 Sb13 3.2018(9) 7_556
Eu9 Sb9 3.2685(9) .
Eu9 Sb3 3.4281(10) .
Eu9 Sb10 3.4558(9) 5_656
Eu9 Sb1 3.4578(9) 8
Eu9 Sb10 3.5019(10) .
Eu9 Eu5 3.8464(9) 7_556
Eu9 Cd1 3.9298(10) .
Eu9 Eu5 3.9451(11) 8
Eu9 Eu12 4.1267(9) .
Eu9 Eu10 4.1579(10) .
Eu10 Sb7 3.4116(12) .
Eu10 Sb3 3.4381(10) .
Eu10 Sb3 3.4381(10) 6
Eu10 Sb8 3.6179(13) .
Eu10 Sb10 3.6892(12) .
Eu10 Cd1 3.6984(10) .
Eu10 Cd1 3.6984(10) 6
Eu10 Sb9 3.7507(12) .
Eu10 Sb5 3.7791(14) .
Eu10 Eu5 4.0915(9) 7_556
Eu10 Eu5 4.0915(9) 4_546
Eu10 Eu9 4.1579(10) 6
Eu11 Sb2 3.4401(10) 6
Eu11 Sb2 3.4401(10) .
Eu11 Cd1 3.4618(10) .
Eu11 Cd1 3.4618(10) 6
Eu11 Sb7 3.5283(12) .
Eu11 Sb9 3.5424(12) .
Eu11 Sb11 3.6603(14) .
Eu11 Sb12 3.6825(13) 5_655
Eu11 Sb6 3.7573(14) .
Eu11 Eu4 4.0740(9) 4_545
Eu11 Eu4 4.0740(9) 7
Eu11 Eu7 4.1665(9) 4_545
Eu12 Sb1 3.1464(9) 3_545
Eu12 Sb1 3.1464(9) 8
Eu12 Sb8 3.5038(12) 5_656
Eu12 Sb12 3.6570(12) .
Eu12 Sb10 3.7719(14) 5_656
Eu12 Sb9 3.7897(14) .
Eu12 Sb11 3.8585(13) .
Eu12 Eu9 4.1267(9) 6
Eu12 Eu4 4.1745(10) 3_545
Eu12 Eu4 4.1745(10) 8
Eu12 Eu6 4.2034(9) 8
Cd1 Sb3 2.8646(10) .
Cd1 Sb7 2.9268(10) .
Cd1 Sb9 2.9560(10) .
Cd1 Sb2 3.0104(10) .
Cd2 Sb7 2.8553(14) 5_556
Cd2 Sb4 2.8797(9) 7_556
Cd2 Sb4 2.8797(9) 4_546
Cd2 Sb6 2.9206(14) 5_556
Cd2 Cd3 2.9325(15) .
Cd2 Eu2 3.4174(9) 5_556
Cd2 Eu2 3.4174(9) 2_556
Cd2 Eu1 3.9208(10) 5_556
Cd2 Eu1 3.9208(10) 2_556
Cd3 Sb8 2.8889(13) .
Cd3 Sb12 2.9067(13) 5_656
Cd3 Sb4 2.9697(9) 4_546
Cd3 Sb4 2.9697(9) 7_556
Cd3 Eu6 3.4152(9) 7_556
Cd3 Eu6 3.4152(9) 4_546
Cd3 Eu3 3.8164(11) 6
Sb1 Eu12 3.1464(9) 3_455
Sb1 Eu8 3.1962(9) 8_455
Sb1 Eu9 3.4579(9) 8_455
Sb2 Eu7 3.6828(9) 7
Sb2 Eu4 3.7456(9) 7
Sb3 Eu5 3.3450(10) 7_556
Sb3 Eu3 3.8206(10) 7_556
Sb4 Cd2 2.8797(9) 7_556
Sb4 Cd3 2.9697(9) 7_556
Sb4 Eu1 3.3329(9) 8
Sb4 Eu3 3.3536(10) 7_556
Sb4 Eu2 3.3710(10) 8
Sb5 Sb5 2.8225(17) 5_556
Sb5 Eu1 3.1669(8) 6
Sb5 Eu3 3.4049(10) 6
Sb5 Eu3 3.5616(10) 5_556
Sb5 Eu3 3.5616(10) 2_556
Sb6 Sb6 2.8409(18) 5
Sb6 Cd2 2.9206(14) 5_556
Sb6 Eu2 3.2473(9) 6
Sb6 Eu7 3.3739(9) 4_545
Sb6 Eu7 3.3739(9) 7
Sb7 Cd2 2.8553(14) 5_556
Sb7 Cd1 2.9268(10) 6
Sb7 Eu1 3.4277(9) 6
Sb7 Eu2 3.5453(9) 6
Sb8 Eu3 3.3425(9) 6
Sb8 Eu5 3.4372(9) 7_556
Sb8 Eu5 3.4372(9) 4_546
Sb8 Eu12 3.5038(12) 5_656
Sb8 Eu6 3.8156(9) 7_556
Sb8 Eu6 3.8156(9) 4_546
Sb9 Cd1 2.9561(10) 6
Sb9 Eu9 3.2686(9) 6
Sb9 Eu8 3.5188(9) 6
Sb10 Sb10 2.8759(17) 5_656
Sb10 Eu5 3.2427(8) 4_546
Sb10 Eu5 3.2427(8) 7_556
Sb10 Eu9 3.4558(9) 2_656
Sb10 Eu9 3.4558(9) 5_656
Sb10 Eu9 3.5019(10) 6
Sb10 Eu12 3.7719(14) 5_656
Sb11 Sb11 2.9127(17) 5_655
Sb11 Eu8 3.3452(9) 6
Sb11 Eu4 3.5067(9) 4_545
Sb11 Eu4 3.5067(9) 7
Sb11 Eu4 3.5839(10) 8
Sb11 Eu4 3.5839(10) 3_545
Sb12 Cd3 2.9067(13) 5_656
Sb12 Eu4 3.2591(9) 3_545
Sb12 Eu4 3.2591(9) 8
Sb12 Eu7 3.3867(9) 8
Sb12 Eu7 3.3867(9) 3_545
Sb12 Eu11 3.6826(13) 5_655
Sb12 Eu6 3.7401(9) 8
Sb12 Eu6 3.7401(9) 3_545
Sb13 Eu9 3.2017(9) 7_556
Sb13 Eu9 3.2017(9) 8_455
Sb13 Eu3 3.2165(8) 2_556
Sb13 Eu5 3.4705(8) 2_556
Sb13 Eu1 3.4715(8) 2_556
Sb14 Eu4 3.2118(9) 2
Sb14 Eu2 3.2987(8) 2
Sb14 Eu7 3.3117(8) 8_455
Sb14 Eu7 3.3117(8) 7
Sb14 Eu8 3.4377(8) 8_455
Sb14 Eu8 3.4377(8) 7
